data_4117783
loop_
_publ_author_name
'Tomohisa Hirano'
'Kazuhiro Uehara'
'Keigo Kamata'
'Noritaka Mizuno'

_publ_contact_author_address
;
Department of Applied Chemistry, School of Engineering
The University of Tokyo
7-3-1 Hongo, Bunkyo-ku, Tokyo 113-8656 (Japan)
;
_publ_contact_author_email tmizuno@mail.ecc.u-tokyo.ac.jp
_publ_contact_author_fax (+)81-3-5841-7220
_publ_contact_author_name 'Noritaka Mizuno'
_publ_contact_author_phone (+)81-3-5841-7272
_publ_section_title
;
 Palladium(II) Containing \g-Keggin Silicodecatungstate That Efficiently
 Catalyzes Hydration of Nitriles
;
_journal_name_full 'Journal of the American Chemical Society'
_journal_page_first 6425
_journal_page_last 6433
_journal_paper_doi 10.1021/ja3006012
_journal_volume 134
_journal_year 2012
_chemical_formula_moiety 'C673 N32 O320 Pd16 Si8 W80'
_chemical_formula_sum 'C168.25 B0 N8 O80 Pd4 Si2 W20'
_chemical_formula_weight 7571.54
_space_group_IT_number 13
_symmetry_cell_setting monoclinic
_symmetry_space_group_name_Hall '-P 2ya'
_symmetry_space_group_name_H-M 'P 1 2/a 1'
_audit_conform_dict_location ftp://ftp.iucr.org/pub/cif_core.dic
_audit_conform_dict_name cif_core.dic
_audit_conform_dict_version 2.3
_audit_creation_date 2011-04-21T14:04:33-00:00
_audit_creation_method 'WinGX routine CIF_UPDATE'
_cell_angle_alpha 90
_cell_angle_beta 89.94
_cell_angle_gamma 90
_cell_formula_units_Z 4
_cell_length_a 20.2918(2)
_cell_length_b 45.0388(4)
_cell_length_c 29.4768(3)
_cell_measurement_reflns_used 0
_cell_measurement_temperature 193(2)
_cell_measurement_theta_max 0
_cell_measurement_theta_min 0
_cell_volume 26939.4(5)
_computing_molecular_graphics 'Ortep-3 for Windows (Farrugia, 1997)'
_computing_publication_material 'WinGX publication routines (Farrugia, 1999)'
_computing_structure_refinement 'SHELXL-97 (Sheldrick, 1997)'
_computing_structure_solution 'SHELXS-86 (Sheldrick, 1986)'
_diffrn_ambient_temperature 193
_diffrn_detector_area_resol_mean 28.5714
_diffrn_measured_fraction_theta_full 0.857
_diffrn_measured_fraction_theta_max 0.857
_diffrn_measurement_details
;
scan:
    Number of images: 360
               Slice: -110.0000 - 70.0000
         Image width: 0.5000
            Exp time: 5.0000
       Rotation axis: Omega
               Omega: 0.0000
                 Chi: 45.0000
                 Phi: 0.0000
                 XTD: 45.0827
              2theta: -19.9067

;
_diffrn_measurement_device 'Rigaku MicroMax-007'
_diffrn_measurement_device_details
;
AFC10: Fixed Chi 2 circle
;
_diffrn_measurement_method dtprofit.ref
_diffrn_radiation_detector Saturn724
_diffrn_radiation_monochromator 'Graphite Monochromator'
_diffrn_radiation_probe x-ray
_diffrn_radiation_source 'Rotating Anode'
_diffrn_radiation_type MoK\a
_diffrn_radiation_wavelength 0.71069
_diffrn_reflns_av_R_equivalents 0
_diffrn_reflns_limit_h_max 27
_diffrn_reflns_limit_h_min 0
_diffrn_reflns_limit_k_max 61
_diffrn_reflns_limit_k_min 0
_diffrn_reflns_limit_l_max 40
_diffrn_reflns_limit_l_min -40
_diffrn_reflns_number 64820
_diffrn_reflns_theta_full 29.57
_diffrn_reflns_theta_max 29.57
_diffrn_reflns_theta_min 1.82
_diffrn_source_current 30.0000
_diffrn_source_power 1.20000
_diffrn_source_voltage 40.0000
_exptl_absorpt_coefficient_mu 8.831
_exptl_absorpt_correction_type none
_exptl_crystal_colour yellow
_exptl_crystal_density_diffrn 1.867
_exptl_crystal_description block
_exptl_crystal_F_000 13590
_exptl_crystal_size_max 0.1
_exptl_crystal_size_mid 0.1
_exptl_crystal_size_min 0.1
_platon_squeeze_details
;
;
_refine_diff_density_max 4.368
_refine_diff_density_min -1.785
_refine_ls_extinction_method none
_refine_ls_goodness_of_fit_ref 1.054
_refine_ls_hydrogen_treatment none
_refine_ls_matrix_type full
_refine_ls_number_parameters 1822
_refine_ls_number_reflns 64820
_refine_ls_number_restraints 21
_refine_ls_restrained_S_all 1.054
_refine_ls_R_factor_gt 0.0924
_refine_ls_shift/su_max 0.001
_refine_ls_structure_factor_coef Fsqd
_refine_ls_weighting_details 'calc w=1/[\s^2^(Fo^2^)+(0.0904P)^2^+484.0238P] where P=(Fo^2^+2Fc^2^)/3'
_refine_ls_weighting_scheme calc
_refine_ls_wR_factor_ref 0.2303
_reflns_number_gt 36825
_reflns_number_total 64820
_reflns_threshold_expression >2sigma(I)
_cod_data_source_file ja3006012_si_002.cif
_cod_data_source_block squeezed
_cod_database_code 4117783

loop_
_symmetry_equiv_pos_as_xyz
'x, y, z'
'-x+1/2, y, -z'
'-x, -y, -z'
'x-1/2, -y, z'

loop_
_atom_site_label
_atom_site_type_symbol
_atom_site_fract_x
_atom_site_fract_y
_atom_site_fract_z
_atom_site_U_iso_or_equiv
_atom_site_adp_type
_atom_site_occupancy
_atom_site_calc_flag
_atom_site_refinement_flags
W1 W -0.11927(3) 0.411762(14) 0.14867(2) 0.03565(15) Uani 1 d .
W2 W -0.14482(4) 0.341508(18) 0.16580(4) 0.0597(3) Uani 1 d .
W3 W 0.15798(3) 0.395954(16) 0.16663(3) 0.04660(19) Uani 1 d .
W4 W 0.13041(3) 0.324736(15) 0.16522(3) 0.03855(16) Uani 1 d .
W5 W 0.02879(3) 0.449222(14) 0.19220(3) 0.03792(16) Uani 1 d .
W6 W -0.01996(3) 0.294007(15) 0.21650(3) 0.04312(18) Uani 1 d .
W7 W -0.07368(3) 0.422547(16) 0.26937(3) 0.04129(17) Uani 1 d .
W8 W -0.08748(3) 0.340586(17) 0.28983(3) 0.04469(18) Uani 1 d .
W9 W 0.09041(3) 0.413712(17) 0.28068(3) 0.04178(17) Uani 1 d .
W10 W 0.07723(3) 0.330704(17) 0.28565(3) 0.04368(18) Uani 1 d .
W11 W 0.38086(3) 0.088171(14) 0.35132(2) 0.03536(15) Uani 1 d .
W12 W 0.35527(4) 0.158452(17) 0.33435(4) 0.0595(3) Uani 1 d .
W13 W 0.65813(3) 0.104074(16) 0.33311(3) 0.04663(19) Uani 1 d .
W14 W 0.63037(3) 0.175308(15) 0.33462(3) 0.03863(16) Uani 1 d .
W15 W 0.52905(3) 0.050795(14) 0.30761(3) 0.03787(16) Uani 1 d .
W16 W 0.48012(3) 0.205997(15) 0.28348(3) 0.04306(18) Uani 1 d .
W17 W 0.42675(3) 0.077460(16) 0.23063(3) 0.04080(17) Uani 1 d .
W18 W 0.41292(4) 0.159392(17) 0.21018(3) 0.04442(18) Uani 1 d .
W19 W 0.59082(3) 0.086314(16) 0.21917(3) 0.04113(17) Uani 1 d .
W20 W 0.57758(3) 0.169298(17) 0.21423(3) 0.04332(18) Uani 1 d .
Pd1 Pd -0.07284(6) 0.36525(3) 0.05849(5) 0.0396(3) Uani 1 d .
Pd2 Pd 0.08630(6) 0.35956(3) 0.06354(5) 0.0401(3) Uani 1 d .
Pd3 Pd 0.42702(6) 0.13471(3) 0.44160(5) 0.0393(3) Uani 1 d .
Pd4 Pd 0.58617(6) 0.14041(3) 0.43631(5) 0.0400(3) Uani 1 d .
Si1 Si 0.00436(19) 0.37131(9) 0.19950(16) 0.0302(9) Uani 1 d .
Si2 Si 0.5044(2) 0.12874(9) 0.30058(16) 0.0308(9) Uani 1 d .
O1 O -0.1028(6) 0.4011(2) 0.0920(4) 0.041(3) Uani 1 d .
O2 O -0.1222(6) 0.3399(3) 0.1019(4) 0.048(3) Uani 1 d .
O3 O 0.1368(5) 0.3901(2) 0.0985(4) 0.033(2) Uani 1 d .
O4 O 0.1160(6) 0.3281(3) 0.1060(4) 0.049(3) Uani 1 d .
O5 O -0.0395(5) 0.4350(2) 0.1550(4) 0.038(3) Uani 1 d .
O6 O -0.0597(4) 0.3726(2) 0.1687(4) 0.035(3) Uani 1 d .
O7 O -0.0807(5) 0.3103(2) 0.1758(4) 0.042(3) Uani 1 d .
O8 O -0.1766(5) 0.4395(3) 0.1403(4) 0.046(3) Uani 1 d .
O9 O -0.1813(5) 0.3800(3) 0.1590(4) 0.038(3) Uani 1 d .
O10 O -0.2151(6) 0.3203(3) 0.1644(5) 0.060(4) Uani 1 d .
O11 O 0.0947(5) 0.4278(2) 0.1614(4) 0.035(3) Uani 1 d .
O12 O 0.0727(5) 0.3659(2) 0.1720(4) 0.034(2) Uani 1 d .
O13 O 0.0511(5) 0.3021(2) 0.1760(4) 0.040(3) Uani 1 d .
O14 O 0.2292(5) 0.4153(3) 0.1574(5) 0.052(3) Uani 1 d .
O15 O 0.1932(5) 0.3575(3) 0.1669(4) 0.041(3) Uani 1 d .
O16 O 0.1864(6) 0.2959(3) 0.1647(5) 0.051(3) Uani 1 d .
O17 O 0.0415(6) 0.4843(3) 0.1733(4) 0.048(3) Uani 1 d .
O18 O -0.0314(6) 0.2568(3) 0.2081(5) 0.053(3) Uani 1 d .
O19 O -0.1239(5) 0.4153(3) 0.2188(4) 0.042(3) Uani 1 d .
O20 O -0.1435(5) 0.3484(3) 0.2334(4) 0.048(3) Uani 1 d .
O21 O 0.1518(6) 0.3994(3) 0.2306(4) 0.046(3) Uani 1 d .
O22 O 0.1299(5) 0.3303(2) 0.2357(4) 0.039(3) Uani 1 d .
O23 O -0.0360(6) 0.4555(2) 0.2395(4) 0.041(3) Uani 1 d .
O24 O 0.0896(6) 0.4485(3) 0.2436(4) 0.042(3) Uani 1 d .
O25 O -0.0823(6) 0.3019(3) 0.2635(5) 0.051(3) Uani 1 d .
O26 O 0.0410(6) 0.2937(3) 0.2659(4) 0.046(3) Uani 1 d .
O27 O -0.0828(6) 0.3826(3) 0.2914(4) 0.045(3) Uani 1 d .
O28 O -0.1269(6) 0.4419(3) 0.3037(5) 0.064(4) Uani 1 d .
O29 O -0.1447(6) 0.3347(3) 0.3320(4) 0.053(3) Uani 1 d .
O30 O 0.0846(6) 0.3729(3) 0.2941(4) 0.045(3) Uani 1 d .
O31 O 0.1440(7) 0.4249(3) 0.3223(4) 0.058(4) Uani 1 d .
O32 O 0.1262(6) 0.3184(3) 0.3291(5) 0.057(4) Uani 1 d .
O33 O 0.0100(6) 0.4236(3) 0.3072(4) 0.043(3) Uani 1 d .
O34 O -0.0078(6) 0.3345(3) 0.3206(5) 0.054(3) Uani 1 d .
O35 O 0.0116(5) 0.4026(2) 0.2277(4) 0.037(3) Uani 1 d .
O36 O -0.0045(5) 0.3445(2) 0.2360(4) 0.037(3) Uani 1 d .
O37 O -0.0387(6) 0.3917(3) 0.0088(4) 0.052(3) Uani 1 d .
O38 O -0.0562(6) 0.3285(3) 0.0204(5) 0.067(4) Uani 1 d .
O39 O 0.0707(6) 0.3916(3) 0.0183(4) 0.054(3) Uani 1 d .
O40 O 0.0548(6) 0.3281(3) 0.0207(5) 0.063(4) Uani 1 d .
O41 O 0.3965(5) 0.0993(2) 0.4095(4) 0.036(3) Uani 1 d .
O42 O 0.3775(5) 0.1610(2) 0.3985(4) 0.040(3) Uani 1 d .
O43 O 0.6367(5) 0.1099(2) 0.4012(4) 0.038(3) Uani 1 d .
O44 O 0.6145(6) 0.1718(3) 0.3945(4) 0.047(3) Uani 1 d .
O45 O 0.4603(5) 0.0645(2) 0.3451(4) 0.033(2) Uani 1 d .
O46 O 0.4410(5) 0.1272(2) 0.3315(4) 0.032(2) Uani 1 d .
O47 O 0.4193(6) 0.1892(2) 0.3240(4) 0.042(3) Uani 1 d .
O48 O 0.3238(6) 0.0599(3) 0.3602(4) 0.045(3) Uani 1 d .
O49 O 0.3186(5) 0.1203(2) 0.3413(4) 0.039(3) Uani 1 d .
O50 O 0.2852(6) 0.1796(3) 0.3356(5) 0.056(3) Uani 1 d .
O51 O 0.5940(5) 0.0719(2) 0.3389(3) 0.032(2) Uani 1 d .
O52 O 0.5710(5) 0.1341(2) 0.3279(4) 0.038(3) Uani 1 d .
O53 O 0.5510(5) 0.1975(3) 0.3229(4) 0.045(3) Uani 1 d .
O54 O 0.7292(6) 0.0845(3) 0.3428(5) 0.054(3) Uani 1 d .
O55 O 0.6926(5) 0.1432(3) 0.3327(4) 0.044(3) Uani 1 d .
O56 O 0.6857(6) 0.2040(3) 0.3337(5) 0.054(3) Uani 1 d .
O57 O 0.5422(6) 0.0156(2) 0.3273(4) 0.046(3) Uani 1 d .
O58 O 0.4677(6) 0.2433(3) 0.2921(5) 0.056(3) Uani 1 d .
O59 O 0.3773(4) 0.0848(2) 0.2818(4) 0.041(3) Uani 1 d .
O60 O 0.3564(5) 0.1509(3) 0.2661(5) 0.047(3) Uani 1 d .
O61 O 0.6532(6) 0.1010(3) 0.2701(4) 0.049(3) Uani 1 d .
O62 O 0.6305(5) 0.1694(2) 0.2650(4) 0.046(3) Uani 1 d .
O63 O 0.4637(6) 0.0440(2) 0.2607(4) 0.040(3) Uani 1 d .
O64 O 0.5898(5) 0.0511(2) 0.2559(4) 0.039(3) Uani 1 d .
O65 O 0.4165(6) 0.1985(3) 0.2362(4) 0.050(3) Uani 1 d .
O66 O 0.5406(6) 0.2065(2) 0.2339(4) 0.043(3) Uani 1 d .
O67 O 0.4186(6) 0.1175(3) 0.2088(5) 0.052(3) Uani 1 d .
O68 O 0.3738(6) 0.0582(3) 0.1942(5) 0.058(4) Uani 1 d .
O69 O 0.3568(6) 0.1657(3) 0.1684(4) 0.058(4) Uani 1 d .
O70 O 0.5854(5) 0.1276(3) 0.2056(4) 0.040(3) Uani 1 d .
O71 O 0.6443(7) 0.0754(3) 0.1779(4) 0.057(4) Uani 1 d .
O72 O 0.6276(6) 0.1814(3) 0.1710(5) 0.061(4) Uani 1 d .
O73 O 0.5097(6) 0.0764(3) 0.1930(4) 0.044(3) Uani 1 d .
O74 O 0.4921(7) 0.1651(3) 0.1781(5) 0.062(4) Uani 1 d .
O75 O 0.5113(5) 0.0974(2) 0.2727(4) 0.040(3) Uani 1 d .
O76 O 0.4966(5) 0.1557(3) 0.2636(4) 0.038(3) Uani 1 d .
O77 O 0.4615(6) 0.1080(3) 0.4908(4) 0.054(3) Uani 1 d .
O78 O 0.4443(6) 0.1713(3) 0.4786(5) 0.057(4) Uani 1 d .
O79 O 0.5720(6) 0.1089(3) 0.4822(4) 0.056(3) Uani 1 d .
O80 O 0.5542(6) 0.1719(3) 0.4792(5) 0.061(4) Uani 1 d .
N001 N 0.25 0.8040(7) 0.5 0.084(9) Uiso 1 d S
N002 N 0.25 0.3042(7) 0 0.082(8) Uiso 1 d S
N003 N 0.25 0.0862(5) 0.5 0.043(5) Uiso 1 d S
N004 N 0.2704(9) 0.2636(4) 0.2672(6) 0.060(4) Uiso 1 d .
N005 N 0.2531(8) 0.0035(4) 0.2798(6) 0.060(5) Uiso 1 d .
N006 N 0.5423(16) 0.1166(7) 0.0640(11) 0.137(10) Uiso 1 d .
N007 N 0.2523(9) 0.5035(4) 0.2194(6) 0.063(5) Uiso 1 d .
N008 N 0.0463(15) 0.3825(7) 0.4360(11) 0.129(10) Uiso 1 d .
N009 N 0.2712(9) 0.7637(4) 0.2308(6) 0.064(5) Uiso 1 d .
N010 N 0.25 0.5870(5) 0 0.057(6) Uiso 1 d S
C1 C 0.0190(9) 0.4002(4) -0.0011(6) 0.045(4) Uiso 1 d .
C2 C 0.0000(11) 0.3188(5) 0.0083(7) 0.057(5) Uiso 1 d .
C3 C 0.0278(12) 0.4226(5) -0.0391(8) 0.070(6) Uiso 1 d .
C4 C -0.0034(12) 0.2951(6) -0.0273(9) 0.078(7) Uiso 1 d .
C5 C 0.4990(9) 0.1802(4) 0.4907(6) 0.046(4) Uiso 1 d .
C6 C 0.5179(10) 0.0999(4) 0.4989(7) 0.050(5) Uiso 1 d .
C7 C 0.4962(13) 0.2061(6) 0.5263(9) 0.081(7) Uiso 1 d .
C8 C 0.5272(12) 0.0767(5) 0.5374(8) 0.073(6) Uiso 1 d .
C001 C 0.3137(10) 0.5685(5) -0.0015(7) 0.052(5) Uiso 1 d .
C002 C 0.3177(10) 0.5435(5) 0.0361(7) 0.058(5) Uiso 1 d .
C003 C 0.3902(9) 0.5324(4) 0.0339(6) 0.046(4) Uiso 1 d .
C004 C 0.4039(9) 0.5087(4) 0.0683(7) 0.051(5) Uiso 1 d .
C005 C 0.4776(14) 0.5012(6) 0.0707(10) 0.087(8) Uiso 1 d .
C006 C 0.2511(12) 0.6047(6) 0.0442(8) 0.073(7) Uiso 1 d .
C007 C 0.196(3) 0.6294(12) 0.0414(18) 0.097(6) Uiso 0.67(3) d P
C008 C 0.198(2) 0.6461(10) 0.0879(16) 0.097(6) Uiso 0.67(3) d P
C009 C 0.133(2) 0.6655(10) 0.0956(16) 0.097(6) Uiso 0.67(3) d P
C010 C 0.077(2) 0.6486(10) 0.1089(18) 0.097(6) Uiso 0.67(3) d P
C057 C 0.183(5) 0.620(2) 0.055(4) 0.097(6) Uiso 0.33(3) d P
C058 C 0.167(5) 0.625(2) 0.113(3) 0.097(6) Uiso 0.33(3) d P
C059 C 0.096(5) 0.648(2) 0.138(4) 0.097(6) Uiso 0.33(3) d P
C060 C 0.123(5) 0.675(2) 0.139(3) 0.097(6) Uiso 0.33(3) d P
C101 C 0.2042(12) 0.7846(6) 0.4699(9) 0.076(7) Uiso 1 d .
C102 C 0.2448(17) 0.7629(8) 0.4413(12) 0.116(11) Uiso 1 d .
C103 C 0.194(2) 0.7384(10) 0.4201(14) 0.139(13) Uiso 1 d .
C104 C 0.219(6) 0.706(3) 0.426(5) 0.148(16) Uiso 0.38(7) d P
C105 C 0.188(7) 0.687(3) 0.385(4) 0.148(16) Uiso 0.38(7) d P
C154 C 0.229(4) 0.7124(18) 0.393(3) 0.148(16) Uiso 0.62(7) d P
C155 C 0.148(4) 0.6910(17) 0.378(3) 0.148(16) Uiso 0.62(7) d P
C106 C 0.2968(13) 0.8236(6) 0.4737(9) 0.083(7) Uiso 1 d .
C107 C 0.2639(14) 0.8479(7) 0.4413(10) 0.093(8) Uiso 1 d .
C108 C 0.318(3) 0.8696(13) 0.4195(19) 0.095(8) Uiso 0.62(4) d P
C109 C 0.352(3) 0.8446(13) 0.369(2) 0.095(8) Uiso 0.62(4) d P
C110 C 0.397(2) 0.8579(11) 0.3423(17) 0.095(8) Uiso 0.62(4) d P
C158 C 0.323(5) 0.857(2) 0.406(3) 0.095(8) Uiso 0.38(4) d P
C159 C 0.355(5) 0.838(2) 0.386(3) 0.095(8) Uiso 0.38(4) d P
C160 C 0.384(4) 0.8608(18) 0.397(3) 0.095(8) Uiso 0.38(4) d P
C201 C 0.2053(13) 0.2861(6) 0.0309(9) 0.083(7) Uiso 1 d .
C202 C 0.2460(16) 0.2628(7) 0.0603(11) 0.104(9) Uiso 1 d .
C203 C 0.1943(18) 0.2417(8) 0.0816(12) 0.122(11) Uiso 1 d .
C204 C 0.230(3) 0.2130(14) 0.1047(19) 0.20(2) Uiso 1 d .
C205 C 0.173(4) 0.1871(18) 0.118(3) 0.28(3) Uiso 1 d .
C206 C 0.2967(13) 0.3239(6) 0.0237(9) 0.084(7) Uiso 1 d .
C207 C 0.267(2) 0.3435(9) 0.0613(15) 0.089(6) Uiso 0.75(3) d P
C208 C 0.320(2) 0.3616(10) 0.0866(14) 0.089(6) Uiso 0.75(3) d P
C209 C 0.3508(19) 0.3410(9) 0.1245(13) 0.089(6) Uiso 0.75(3) d P
C210 C 0.3945(19) 0.3570(9) 0.1538(14) 0.089(6) Uiso 0.75(3) d P
C257 C 0.267(7) 0.355(3) 0.051(5) 0.089(6) Uiso 0.25(3) d P
C258 C 0.312(6) 0.377(3) 0.074(4) 0.089(6) Uiso 0.25(3) d P
C259 C 0.373(7) 0.361(3) 0.089(4) 0.089(6) Uiso 0.25(3) d P
C260 C 0.400(6) 0.371(3) 0.115(4) 0.089(6) Uiso 0.25(3) d P
C301 C 0.1885(9) 0.0662(4) 0.4982(6) 0.047(4) Uiso 1 d .
C302 C 0.1824(9) 0.0430(4) 0.5341(6) 0.044(4) Uiso 1 d .
C303 C 0.1086(9) 0.0320(4) 0.5340(6) 0.043(4) Uiso 1 d .
C304 C 0.0950(12) 0.0093(6) 0.5718(8) 0.048(5) Uiso 0.83(3) d P
C305 C 0.0193(13) 0.0010(5) 0.5713(8) 0.048(5) Uiso 0.83(3) d P
C354 C 0.114(6) -0.006(3) 0.568(4) 0.048(5) Uiso 0.17(3) d P
C355 C 0.062(6) -0.002(3) 0.576(4) 0.048(5) Uiso 0.17(3) d P
C306 C 0.2504(11) 0.1051(5) 0.4568(8) 0.068(6) Uiso 1 d .
C307 C 0.1940(13) 0.1268(6) 0.4570(9) 0.084(8) Uiso 1 d .
C308 C 0.198(2) 0.1466(11) 0.4128(16) 0.155(15) Uiso 1 d .
C309 C 0.130(3) 0.1654(13) 0.401(2) 0.131(13) Uiso 0.68(4) d P
C310 C 0.087(3) 0.1504(15) 0.377(2) 0.131(13) Uiso 0.68(4) d P
C359 C 0.157(6) 0.127(3) 0.388(4) 0.131(13) Uiso 0.33(4) d P
C360 C 0.074(7) 0.149(3) 0.401(5) 0.131(13) Uiso 0.33(4) d P
C401 C 0.2853(11) 0.2526(5) 0.3157(8) 0.067(6) Uiso 1 d .
C402 C 0.2296(15) 0.2566(7) 0.3483(10) 0.097(9) Uiso 1 d .
C403 C 0.2503(15) 0.2449(7) 0.3958(11) 0.100(9) Uiso 1 d .
C404 C 0.187(3) 0.2439(12) 0.4319(18) 0.178(18) Uiso 1 d .
C405 C 0.210(5) 0.230(3) 0.484(4) 0.20(3) Uiso 0.46(5) d P
C455 C 0.161(5) 0.274(3) 0.446(3) 0.20(3) Uiso 0.54(5) d P
C406 C 0.2631(12) 0.2984(5) 0.2668(8) 0.070(6) Uiso 1 d .
C407 C 0.3256(13) 0.3140(6) 0.2824(9) 0.082(7) Uiso 1 d .
C408 C 0.2999(16) 0.3481(7) 0.2742(11) 0.102(9) Uiso 1 d .
C409 C 0.3551(19) 0.3689(9) 0.2846(13) 0.131(12) Uiso 1 d .
C410 C 0.353(8) 0.401(3) 0.286(4) 0.097(13) Uiso 0.28(7) d P
C460 C 0.313(3) 0.4013(10) 0.2753(16) 0.097(13) Uiso 0.73(7) d P
C411 C 0.3305(11) 0.2548(5) 0.2387(8) 0.069(6) Uiso 1 d .
C412 C 0.3271(14) 0.2657(7) 0.1903(10) 0.092(8) Uiso 1 d .
C413 C 0.3824(14) 0.2518(6) 0.1600(10) 0.089(8) Uiso 1 d .
C414 C 0.4491(16) 0.2645(7) 0.1772(11) 0.103(9) Uiso 1 d .
C415 C 0.5048(17) 0.2489(8) 0.1426(11) 0.111(10) Uiso 1 d .
C416 C 0.2045(11) 0.2531(5) 0.2505(8) 0.068(6) Uiso 1 d .
C417 C 0.213(3) 0.2135(15) 0.241(2) 0.106(8) Uiso 0.56(3) d P
C418 C 0.115(3) 0.2119(14) 0.242(2) 0.106(8) Uiso 0.56(3) d P
C419 C 0.097(3) 0.2024(14) 0.264(2) 0.106(8) Uiso 0.56(3) d P
C420 C 0.030(3) 0.1745(14) 0.252(2) 0.106(8) Uiso 0.56(3) d P
C467 C 0.188(4) 0.2176(19) 0.255(3) 0.106(8) Uiso 0.44(3) d P
C468 C 0.146(4) 0.2023(18) 0.216(3) 0.106(8) Uiso 0.44(3) d P
C469 C 0.095(4) 0.1816(18) 0.231(3) 0.106(8) Uiso 0.44(3) d P
C470 C 0.022(4) 0.1842(18) 0.224(3) 0.106(8) Uiso 0.44(3) d P
C501 C 0.2347(11) -0.0160(5) 0.2377(8) 0.065(6) Uiso 1 d .
C502 C 0.279(2) -0.0065(9) 0.1975(15) 0.143(14) Uiso 1 d .
C503 C 0.247(2) -0.0217(9) 0.1536(15) 0.139(13) Uiso 1 d .
C504 C 0.283(6) -0.015(3) 0.107(4) 0.21(3) Uiso 0.54(5) d P
C505 C 0.273(6) -0.036(3) 0.068(4) 0.21(3) Uiso 0.54(5) d P
C554 C 0.312(7) -0.043(3) 0.129(5) 0.21(3) Uiso 0.46(5) d P
C555 C 0.321(7) -0.051(3) 0.079(5) 0.21(3) Uiso 0.46(5) d P
C506 C 0.3258(9) 0.0004(4) 0.2912(7) 0.049(5) Uiso 1 d .
C507 C 0.3426(13) -0.0319(6) 0.3082(9) 0.082(7) Uiso 1 d .
C508 C 0.4185(13) -0.0330(6) 0.3096(9) 0.081(7) Uiso 1 d .
C509 C 0.4390(18) -0.0639(8) 0.3261(12) 0.118(11) Uiso 1 d .
C510 C 0.518(2) -0.0663(9) 0.3311(14) 0.143(14) Uiso 1 d .
C511 C 0.2069(11) -0.0091(5) 0.3172(8) 0.062(6) Uiso 1 d .
C512 C 0.2130(13) 0.0105(6) 0.3605(9) 0.086(8) Uiso 1 d .
C513 C 0.1713(12) -0.0039(6) 0.3986(9) 0.073(6) Uiso 1 d .
C514 C 0.2094(17) -0.0317(7) 0.4235(11) 0.061(6) Uiso 0.73(4) d P
C515 C 0.1551(17) -0.0428(7) 0.4638(10) 0.061(6) Uiso 0.73(4) d P
C564 C 0.183(5) -0.021(2) 0.426(3) 0.061(6) Uiso 0.27(4) d P
C565 C 0.194(5) -0.0514(19) 0.471(3) 0.061(6) Uiso 0.27(4) d P
C516 C 0.2451(10) 0.0365(4) 0.2732(7) 0.053(5) Uiso 1 d .
C517 C 0.1734(15) 0.0452(7) 0.2559(10) 0.095(9) Uiso 1 d .
C518 C 0.172(3) 0.0748(16) 0.244(3) 0.106(9) Uiso 0.52(3) d P
C519 C 0.209(3) 0.0867(14) 0.201(3) 0.106(9) Uiso 0.52(3) d P
C520 C 0.205(3) 0.1233(15) 0.228(2) 0.106(9) Uiso 0.52(3) d P
C568 C 0.177(4) 0.0837(17) 0.273(3) 0.106(9) Uiso 0.49(3) d P
C569 C 0.227(4) 0.0918(17) 0.231(3) 0.106(9) Uiso 0.49(3) d P
C570 C 0.203(3) 0.1043(17) 0.260(3) 0.106(9) Uiso 0.49(3) d P
C601 C 0.606(2) 0.1204(10) 0.0945(15) 0.151(15) Uiso 1 d .
C602 C 0.668(2) 0.1274(9) 0.0689(14) 0.140(13) Uiso 1 d .
C603 C 0.721(3) 0.1348(12) 0.1053(17) 0.179(18) Uiso 1 d .
C604 C 0.795(4) 0.145(3) 0.079(3) 0.20(2) Uiso 0.74(6) d P
C605 C 0.804(4) 0.173(2) 0.070(3) 0.20(2) Uiso 0.74(6) d P
C654 C 0.803(12) 0.124(8) 0.092(8) 0.20(2) Uiso 0.26(6) d P
C655 C 0.805(11) 0.102(5) 0.061(8) 0.20(2) Uiso 0.26(6) d P
C606 C 0.535(2) 0.1451(11) 0.0299(16) 0.165(17) Uiso 1 d .
C607 C 0.524(2) 0.1724(12) 0.0634(17) 0.170(17) Uiso 1 d .
C608 C 0.508(4) 0.1996(18) 0.024(3) 0.29(4) Uiso 1 d .
C609 C 0.425(4) 0.1962(17) -0.004(3) 0.26(3) Uiso 1 d .
C610 C 0.363(9) 0.166(4) -0.003(6) 0.17(2) Uiso 0.26(5) d P
C660 C 0.384(3) 0.2021(15) 0.039(2) 0.17(2) Uiso 0.74(5) d P
C611 C 0.4842(18) 0.1076(8) 0.0932(12) 0.117(11) Uiso 1 d .
C612 C 0.423(2) 0.1041(10) 0.0693(15) 0.146(14) Uiso 1 d .
C613 C 0.369(2) 0.0974(10) 0.1049(15) 0.147(14) Uiso 1 d .
C614 C 0.296(3) 0.0944(12) 0.0802(19) 0.19(2) Uiso 1 d .
C615 C 0.242(5) 0.089(2) 0.129(3) 0.36(5) Uiso 1 d .
C616 C 0.563(2) 0.0918(10) 0.0281(15) 0.145(14) Uiso 1 d .
C617 C 0.575(3) 0.0605(13) 0.0523(18) 0.185(19) Uiso 1 d .
C618 C 0.586(3) 0.0382(16) 0.005(2) 0.23(3) Uiso 1 d .
C619 C 0.606(4) 0.012(2) 0.040(3) 0.33(4) Uiso 1 d .
C620 C 0.612(3) -0.0183(17) 0.000(2) 0.25(3) Uiso 1 d .
C701 C 0.2080(11) 0.4904(5) 0.1821(8) 0.064(6) Uiso 1 d .
C702 C 0.2128(13) 0.5102(6) 0.1387(9) 0.080(7) Uiso 1 d .
C703 C 0.1709(13) 0.4956(6) 0.1000(10) 0.085(8) Uiso 1 d .
C704 C 0.210(2) 0.4674(8) 0.0784(12) 0.065(6) Uiso 0.72(6) d P
C705 C 0.166(2) 0.4570(8) 0.0359(12) 0.065(6) Uiso 0.72(6) d P
C754 C 0.183(5) 0.475(2) 0.073(3) 0.065(6) Uiso 0.29(6) d P
C755 C 0.133(6) 0.4570(19) 0.041(3) 0.065(6) Uiso 0.29(6) d P
C706 C 0.2444(12) 0.5368(6) 0.2280(8) 0.071(6) Uiso 1 d .
C707 C 0.1710(15) 0.5437(7) 0.2441(11) 0.102(9) Uiso 1 d .
C708 C 0.173(5) 0.579(2) 0.243(3) 0.110(9) Uiso 0.49(3) d P
C709 C 0.185(4) 0.5952(17) 0.221(3) 0.110(9) Uiso 0.49(3) d P
C710 C 0.201(3) 0.6255(16) 0.244(3) 0.110(9) Uiso 0.49(3) d P
C758 C 0.172(5) 0.574(2) 0.256(3) 0.110(9) Uiso 0.52(3) d P
C759 C 0.215(3) 0.5933(15) 0.280(2) 0.110(9) Uiso 0.52(3) d P
C760 C 0.209(3) 0.6242(15) 0.286(2) 0.110(9) Uiso 0.52(3) d P
C711 C 0.2339(13) 0.4855(6) 0.2628(9) 0.081(7) Uiso 1 d .
C712 C 0.282(3) 0.4890(14) 0.302(2) 0.095(7) Uiso 0.53(2) d P
C713 C 0.264(3) 0.4704(13) 0.342(2) 0.095(7) Uiso 0.53(2) d P
C714 C 0.302(3) 0.4730(14) 0.382(2) 0.095(7) Uiso 0.53(2) d P
C715 C 0.264(3) 0.4623(13) 0.4250(19) 0.095(7) Uiso 0.53(2) d P
C762 C 0.262(3) 0.5021(16) 0.306(2) 0.095(7) Uiso 0.47(2) d P
C763 C 0.226(3) 0.4845(15) 0.352(2) 0.095(7) Uiso 0.47(2) d P
C764 C 0.280(4) 0.4933(16) 0.389(2) 0.095(7) Uiso 0.47(2) d P
C765 C 0.231(3) 0.5011(14) 0.391(2) 0.095(7) Uiso 0.47(2) d P
C716 C 0.3238(11) 0.5005(5) 0.2073(8) 0.063(6) Uiso 1 d .
C717 C 0.3425(14) 0.4677(6) 0.1922(10) 0.090(8) Uiso 1 d .
C718 C 0.4205(12) 0.4660(6) 0.1883(8) 0.073(7) Uiso 1 d .
C719 C 0.4419(15) 0.4359(7) 0.1735(10) 0.100(9) Uiso 1 d .
C720 C 0.5189(18) 0.4338(8) 0.1697(12) 0.122(11) Uiso 1 d .
C801 C 0.033(2) 0.3556(10) 0.4672(15) 0.150(15) Uiso 1 d .
C802 C 0.027(2) 0.3273(11) 0.4352(15) 0.153(15) Uiso 1 d .
C803 C 0.003(4) 0.3021(16) 0.467(2) 0.25(3) Uiso 1 d .
C804 C -0.077(5) 0.307(2) 0.502(4) 0.31(4) Uiso 1 d .
C805 C -0.060(8) 0.309(4) 0.551(6) 0.13(2) Uiso 0.24(5) d P
C855 C -0.129(6) 0.306(3) 0.460(4) 0.13(2) Uiso 0.34(7) d P
C895 C -0.099(5) 0.288(3) 0.455(3) 0.13(2) Uiso 0.42(7) d P
C806 C -0.0162(19) 0.3892(8) 0.4055(13) 0.126(12) Uiso 1 d .
C807 C -0.079(2) 0.3936(9) 0.4327(14) 0.137(13) Uiso 1 d .
C808 C -0.127(2) 0.4069(10) 0.3980(15) 0.147(14) Uiso 1 d .
C809 C -0.196(3) 0.4056(15) 0.419(2) 0.22(2) Uiso 1 d .
C810 C -0.223(12) 0.376(6) 0.447(9) 0.26(4) Uiso 0.29(7) d P
C860 C -0.268(5) 0.423(2) 0.394(3) 0.26(4) Uiso 0.72(7) d P
C811 C 0.059(2) 0.4087(11) 0.4743(16) 0.166(17) Uiso 1 d .
C812 C 0.070(2) 0.4410(12) 0.4449(18) 0.178(18) Uiso 1 d .
C813 C 0.081(3) 0.4612(15) 0.493(2) 0.22(2) Uiso 1 d .
C814 C 0.111(4) 0.495(2) 0.466(3) 0.31(4) Uiso 1 d .
C815 C 0.111(4) 0.522(2) 0.503(3) 0.31(4) Uiso 1 d .
C816 C 0.1087(19) 0.3782(8) 0.4069(13) 0.126(12) Uiso 1 d .
C817 C 0.169(2) 0.3729(9) 0.4310(13) 0.130(12) Uiso 1 d .
C818 C 0.221(2) 0.3676(10) 0.3929(15) 0.152(15) Uiso 1 d .
C819 C 0.294(5) 0.366(2) 0.410(3) 0.31(4) Uiso 1 d .
C820 C 0.307(5) 0.332(2) 0.436(3) 0.34(4) Uiso 1 d .
C901 C 0.2615(11) 0.7974(5) 0.2332(8) 0.062(6) Uiso 1 d .
C902 C 0.3249(15) 0.8150(7) 0.2168(10) 0.096(9) Uiso 1 d .
C903 C 0.3025(17) 0.8497(8) 0.2263(11) 0.111(10) Uiso 1 d .
C904 C 0.359(2) 0.8696(10) 0.2124(15) 0.155(15) Uiso 1 d .
C905 C 0.323(3) 0.9010(12) 0.222(2) 0.104(14) Uiso 0.71(10) d P
C955 C 0.344(7) 0.907(3) 0.202(6) 0.104(14) Uiso 0.29(10) d P
C906 C 0.3282(11) 0.7530(5) 0.2628(8) 0.067(6) Uiso 1 d .
C907 C 0.3259(12) 0.7656(5) 0.3099(8) 0.071(6) Uiso 1 d .
C908 C 0.3810(14) 0.7528(7) 0.3416(10) 0.092(8) Uiso 1 d .
C909 C 0.4489(16) 0.7663(7) 0.3233(11) 0.107(10) Uiso 1 d .
C910 C 0.5062(16) 0.7512(7) 0.3565(11) 0.106(10) Uiso 1 d .
C911 C 0.2015(12) 0.7525(5) 0.2489(8) 0.069(6) Uiso 1 d .
C912 C 0.1993(17) 0.7182(8) 0.2495(12) 0.113(10) Uiso 1 d .
C913 C 0.136(3) 0.7068(16) 0.276(2) 0.135(12) Uiso 0.65(4) d P
C914 C 0.101(3) 0.7093(16) 0.242(3) 0.135(12) Uiso 0.65(4) d P
C915 C 0.028(3) 0.6796(14) 0.253(2) 0.135(12) Uiso 0.65(4) d P
C963 C 0.108(6) 0.724(3) 0.255(5) 0.135(12) Uiso 0.35(4) d P
C964 C 0.091(6) 0.685(3) 0.262(4) 0.135(12) Uiso 0.35(4) d P
C965 C 0.026(6) 0.678(3) 0.289(5) 0.135(12) Uiso 0.35(4) d P
C916 C 0.2864(11) 0.7518(5) 0.1829(8) 0.065(6) Uiso 1 d .
C917 C 0.2312(15) 0.7567(7) 0.1501(10) 0.097(9) Uiso 1 d .
C918 C 0.256(2) 0.7469(9) 0.1037(14) 0.136(13) Uiso 1 d .
C919 C 0.190(3) 0.7436(12) 0.0694(17) 0.179(18) Uiso 1 d .
C920 C 0.158(7) 0.776(3) 0.057(4) 0.48(7) Uiso 1 d .

loop_
_atom_site_aniso_label
_atom_site_aniso_U_11
_atom_site_aniso_U_22
_atom_site_aniso_U_33
_atom_site_aniso_U_23
_atom_site_aniso_U_13
_atom_site_aniso_U_12
W1 0.0267(3) 0.0314(3) 0.0489(4) 0.0045(3) -0.0045(3) 0.0046(3)
W2 0.0284(4) 0.0387(4) 0.1121(8) 0.0217(4) -0.0180(4) -0.0084(3)
W3 0.0243(3) 0.0384(4) 0.0771(6) 0.0041(4) 0.0063(3) -0.0045(3)
W4 0.0265(3) 0.0353(4) 0.0538(5) 0.0073(3) -0.0001(3) 0.0062(3)
W5 0.0333(3) 0.0281(3) 0.0524(5) 0.0042(3) -0.0029(3) -0.0023(3)
W6 0.0352(4) 0.0299(3) 0.0642(5) 0.0123(3) 0.0013(3) -0.0010(3)
W7 0.0346(4) 0.0406(4) 0.0487(5) 0.0009(3) 0.0031(3) 0.0047(3)
W8 0.0352(4) 0.0459(4) 0.0529(5) 0.0146(3) 0.0073(3) 0.0001(3)
W9 0.0344(4) 0.0439(4) 0.0470(5) 0.0012(3) -0.0069(3) -0.0018(3)
W10 0.0359(4) 0.0447(4) 0.0504(5) 0.0152(3) -0.0029(3) 0.0054(3)
W11 0.0265(3) 0.0325(3) 0.0471(4) 0.0041(3) 0.0027(3) -0.0043(3)
W12 0.0294(4) 0.0388(4) 0.1101(8) 0.0221(4) 0.0169(4) 0.0090(3)
W13 0.0245(3) 0.0387(4) 0.0768(6) 0.0041(4) -0.0075(3) 0.0043(3)
W14 0.0270(3) 0.0364(4) 0.0524(5) 0.0065(3) -0.0021(3) -0.0064(3)
W15 0.0333(3) 0.0286(3) 0.0517(5) 0.0042(3) 0.0017(3) 0.0017(3)
W16 0.0356(4) 0.0293(3) 0.0643(5) 0.0118(3) -0.0031(3) 0.0012(3)
W17 0.0335(4) 0.0410(4) 0.0479(5) -0.0001(3) -0.0041(3) -0.0042(3)
W18 0.0355(4) 0.0457(4) 0.0522(5) 0.0143(3) -0.0082(3) 0.0004(3)
W19 0.0346(4) 0.0434(4) 0.0453(4) 0.0018(3) 0.0060(3) 0.0017(3)
W20 0.0365(4) 0.0441(4) 0.0494(5) 0.0149(3) 0.0019(3) -0.0053(3)
Pd1 0.0296(6) 0.0401(7) 0.0492(8) 0.0004(6) -0.0033(6) 0.0035(5)
Pd2 0.0292(6) 0.0442(7) 0.0470(8) 0.0022(6) -0.0016(5) 0.0010(5)
Pd3 0.0316(7) 0.0391(7) 0.0472(8) 0.0000(6) 0.0022(6) -0.0011(5)
Pd4 0.0292(6) 0.0454(8) 0.0454(8) 0.0022(6) -0.0008(5) -0.0011(5)
Si1 0.022(2) 0.0224(19) 0.046(3) 0.0088(18) -0.0010(17) 0.0019(15)
Si2 0.022(2) 0.026(2) 0.045(3) 0.0073(18) -0.0026(17) 0.0006(16)
O1 0.047(7) 0.034(6) 0.042(7) 0.006(5) 0.000(5) 0.007(5)
O2 0.037(7) 0.043(7) 0.063(9) 0.001(6) 0.002(6) -0.012(5)
O3 0.031(6) 0.029(5) 0.040(7) -0.002(5) -0.005(5) -0.009(4)
O4 0.040(7) 0.037(7) 0.068(9) 0.008(6) 0.013(6) 0.009(5)
O5 0.028(6) 0.039(6) 0.046(7) 0.004(5) -0.001(5) -0.008(5)
O6 0.014(5) 0.026(5) 0.065(8) 0.011(5) -0.002(5) 0.001(4)
O7 0.035(6) 0.027(6) 0.063(8) 0.021(5) -0.008(5) -0.007(5)
O8 0.029(6) 0.054(8) 0.057(8) 0.008(6) 0.003(5) 0.001(5)
O9 0.019(5) 0.053(7) 0.043(7) 0.008(5) -0.004(4) 0.005(5)
O10 0.037(7) 0.042(7) 0.101(12) 0.004(7) -0.015(7) -0.022(6)
O11 0.039(6) 0.018(5) 0.047(7) 0.004(5) 0.005(5) -0.007(4)
O12 0.032(6) 0.018(5) 0.053(7) 0.006(5) -0.009(5) -0.002(4)
O13 0.031(6) 0.034(6) 0.053(8) 0.001(5) -0.001(5) 0.002(5)
O14 0.027(6) 0.041(7) 0.089(10) 0.022(7) 0.002(6) -0.003(5)
O15 0.027(6) 0.044(7) 0.053(8) 0.011(6) 0.015(5) 0.014(5)
O16 0.043(7) 0.038(7) 0.071(9) 0.006(6) -0.012(6) 0.010(5)
O17 0.046(7) 0.034(6) 0.064(9) 0.000(6) -0.003(6) 0.001(5)
O18 0.042(7) 0.035(7) 0.081(10) 0.007(6) -0.004(6) 0.002(5)
O19 0.021(5) 0.045(7) 0.061(8) 0.006(6) -0.006(5) -0.001(5)
O20 0.017(5) 0.054(8) 0.074(9) 0.024(7) 0.001(5) 0.006(5)
O21 0.041(7) 0.056(8) 0.041(7) 0.002(6) -0.009(5) 0.003(6)
O22 0.034(6) 0.039(6) 0.045(7) 0.006(5) 0.000(5) -0.002(5)
O23 0.045(7) 0.025(6) 0.052(8) 0.004(5) -0.004(5) 0.006(5)
O24 0.043(7) 0.046(7) 0.037(7) 0.003(5) -0.006(5) -0.013(5)
O25 0.049(7) 0.034(6) 0.069(9) 0.020(6) -0.004(6) -0.024(6)
O26 0.043(7) 0.037(6) 0.058(8) 0.009(6) 0.005(6) 0.005(5)
O27 0.041(7) 0.048(7) 0.045(8) 0.003(6) 0.003(5) 0.002(5)
O28 0.040(7) 0.055(8) 0.097(12) 0.005(8) 0.017(7) 0.002(6)
O29 0.037(7) 0.064(8) 0.058(9) 0.026(7) 0.025(6) 0.007(6)
O30 0.041(7) 0.057(8) 0.036(7) 0.014(6) -0.005(5) 0.000(6)
O31 0.059(9) 0.066(9) 0.048(8) 0.008(7) -0.022(6) -0.007(7)
O32 0.052(8) 0.050(8) 0.070(10) 0.022(7) -0.020(7) 0.000(6)
O33 0.041(7) 0.066(8) 0.023(6) 0.004(5) -0.013(5) 0.004(6)
O34 0.047(8) 0.050(8) 0.066(9) 0.010(7) -0.004(6) -0.009(6)
O35 0.016(5) 0.028(5) 0.067(8) 0.003(5) -0.003(5) -0.002(4)
O36 0.019(5) 0.033(6) 0.060(8) 0.015(5) 0.005(5) -0.001(4)
O37 0.055(8) 0.058(8) 0.042(8) 0.004(6) -0.001(6) 0.006(6)
O38 0.034(7) 0.079(11) 0.088(11) -0.014(9) -0.003(7) 0.008(7)
O39 0.053(8) 0.064(9) 0.045(8) 0.007(6) -0.007(6) -0.020(7)
O40 0.028(7) 0.075(10) 0.086(11) -0.017(8) -0.001(6) 0.010(6)
O41 0.030(6) 0.038(6) 0.040(7) -0.003(5) 0.006(5) -0.008(5)
O42 0.030(6) 0.035(6) 0.057(8) 0.005(5) -0.003(5) -0.003(5)
O43 0.034(6) 0.043(6) 0.035(7) 0.004(5) 0.005(5) 0.014(5)
O44 0.042(7) 0.046(7) 0.053(8) 0.010(6) -0.014(6) -0.002(6)
O45 0.032(6) 0.034(6) 0.031(6) -0.004(5) 0.018(4) -0.004(4)
O46 0.025(5) 0.023(5) 0.048(7) -0.001(5) -0.001(5) -0.001(4)
O47 0.042(7) 0.025(6) 0.059(8) -0.001(5) -0.001(6) 0.004(5)
O48 0.042(7) 0.046(7) 0.048(8) 0.004(6) 0.004(5) -0.015(5)
O49 0.019(5) 0.029(6) 0.068(8) 0.010(5) -0.006(5) 0.005(4)
O50 0.035(7) 0.067(9) 0.065(9) 0.005(7) 0.003(6) 0.020(6)
O51 0.032(6) 0.032(6) 0.031(6) 0.011(5) -0.008(4) -0.002(4)
O52 0.038(6) 0.031(6) 0.045(7) 0.010(5) 0.004(5) 0.008(5)
O53 0.030(6) 0.039(7) 0.065(9) 0.005(6) -0.010(5) -0.008(5)
O54 0.037(7) 0.065(9) 0.060(9) 0.000(7) 0.004(6) 0.010(6)
O55 0.029(6) 0.038(6) 0.066(9) 0.004(6) -0.001(5) -0.004(5)
O56 0.034(6) 0.057(8) 0.071(9) 0.012(7) 0.005(6) -0.024(6)
O57 0.056(8) 0.027(6) 0.054(8) 0.008(5) 0.006(6) -0.001(5)
O58 0.053(8) 0.041(7) 0.074(10) 0.012(7) -0.011(7) 0.010(6)
O59 0.007(4) 0.041(6) 0.073(9) -0.003(6) 0.002(5) 0.002(4)
O60 0.018(5) 0.036(6) 0.086(10) 0.005(6) -0.009(5) -0.004(5)
O61 0.035(6) 0.045(7) 0.066(9) -0.011(6) 0.020(6) -0.004(5)
O62 0.027(6) 0.033(6) 0.078(9) 0.011(6) 0.006(6) -0.005(5)
O63 0.043(7) 0.026(6) 0.052(8) -0.004(5) 0.003(5) -0.007(5)
O64 0.040(6) 0.024(5) 0.053(8) -0.001(5) 0.003(5) 0.008(5)
O65 0.040(7) 0.050(8) 0.060(9) 0.016(6) 0.009(6) 0.010(6)
O66 0.049(7) 0.028(6) 0.053(8) 0.020(5) 0.000(6) 0.000(5)
O67 0.052(8) 0.045(7) 0.060(9) -0.003(6) -0.002(6) -0.006(6)
O68 0.039(7) 0.072(10) 0.064(9) 0.003(7) -0.006(6) -0.004(6)
O69 0.049(8) 0.071(9) 0.053(9) 0.017(7) -0.021(6) -0.004(7)
O70 0.037(6) 0.049(7) 0.035(7) 0.007(5) 0.007(5) -0.003(5)
O71 0.069(9) 0.062(9) 0.041(8) -0.005(6) 0.024(6) -0.002(7)
O72 0.044(8) 0.067(9) 0.071(10) 0.017(7) -0.004(7) -0.001(7)
O73 0.037(6) 0.054(8) 0.041(7) 0.000(6) 0.010(5) -0.002(5)
O74 0.066(9) 0.053(8) 0.066(10) 0.020(7) -0.006(7) 0.006(7)
O75 0.024(5) 0.035(6) 0.062(8) 0.007(6) -0.006(5) 0.002(5)
O76 0.018(5) 0.049(7) 0.046(7) 0.008(5) -0.012(5) 0.001(5)
O77 0.040(7) 0.066(9) 0.056(9) 0.019(7) 0.008(6) -0.002(6)
O78 0.035(7) 0.049(8) 0.086(11) -0.015(7) 0.002(6) -0.005(6)
O79 0.046(7) 0.068(9) 0.053(8) 0.024(7) 0.010(6) 0.013(6)
O80 0.045(8) 0.075(10) 0.062(10) -0.005(8) 0.001(6) -0.008(7)

loop_
_atom_type_symbol
_atom_type_description
_atom_type_scat_dispersion_real
_atom_type_scat_dispersion_imag
_atom_type_scat_source
C C 0.0033 0.0016 'International Tables Vol C Tables 4.2.6.8 and 6.1.1.4'
N N 0.0061 0.0033 'International Tables Vol C Tables 4.2.6.8 and 6.1.1.4'
O O 0.0106 0.006 'International Tables Vol C Tables 4.2.6.8 and 6.1.1.4'
W W -0.849 6.8722 'International Tables Vol C Tables 4.2.6.8 and 6.1.1.4'
Si Si 0.0817 0.0704 'International Tables Vol C Tables 4.2.6.8 and 6.1.1.4'
Pd Pd -0.9988 1.0072 'International Tables Vol C Tables 4.2.6.8 and 6.1.1.4'
B B 0.0013 0.0007 'International Tables Vol C Tables 4.2.6.8 and 6.1.1.4'

loop_
_geom_angle_atom_site_label_1
_geom_angle_atom_site_label_2
_geom_angle_atom_site_label_3
_geom_angle
_geom_angle_site_symmetry_1
_geom_angle_site_symmetry_3
O8 W1 O1 100.8(6) . .
O8 W1 O9 96.9(5) . .
O1 W1 O9 94.0(5) . .
O8 W1 O5 100.7(5) . .
O1 W1 O5 94.6(5) . .
O9 W1 O5 158.6(5) . .
O8 W1 O19 93.3(5) . .
O1 W1 O19 165.8(5) . .
O9 W1 O19 82.6(5) . .
O5 W1 O19 84.3(4) . .
O8 W1 O6 169.0(5) . .
O1 W1 O6 86.1(5) . .
O9 W1 O6 74.0(4) . .
O5 W1 O6 87.0(4) . .
O19 W1 O6 79.7(4) . .
O10 W2 O9 100.4(5) . .
O10 W2 O7 99.1(5) . .
O9 W2 O7 160.3(4) . .
O10 W2 O2 98.8(6) . .
O9 W2 O2 91.4(5) . .
O7 W2 O2 87.8(5) . .
O10 W2 O20 96.9(6) . .
O9 W2 O20 88.3(5) . .
O7 W2 O20 87.2(5) . .
O2 W2 O20 164.1(5) . .
O10 W2 O6 174.7(5) . .
O9 W2 O6 74.5(4) . .
O7 W2 O6 85.9(4) . .
O2 W2 O6 83.0(5) . .
O20 W2 O6 81.6(4) . .
O14 W3 O15 98.6(5) . .
O14 W3 O21 99.9(6) . .
O15 W3 O21 95.5(5) . .
O14 W3 O11 99.9(5) . .
O15 W3 O11 160.1(5) . .
O21 W3 O11 88.6(5) . .
O14 W3 O3 94.9(6) . .
O15 W3 O3 88.1(5) . .
O21 W3 O3 164.0(5) . .
O11 W3 O3 83.0(4) . .
O14 W3 O12 171.4(5) . .
O15 W3 O12 74.4(4) . .
O21 W3 O12 85.9(5) . .
O11 W3 O12 86.5(4) . .
O3 W3 O12 80.0(4) . .
O16 W4 O4 99.5(6) . .
O16 W4 O13 98.9(5) . .
O4 W4 O13 94.0(5) . .
O16 W4 O15 98.0(5) . .
O4 W4 O15 93.9(5) . .
O13 W4 O15 159.9(4) . .
O16 W4 O22 95.8(5) . .
O4 W4 O22 164.7(5) . .
O13 W4 O22 84.0(5) . .
O15 W4 O22 83.5(5) . .
O16 W4 O12 169.9(5) . .
O4 W4 O12 85.8(5) . .
O13 W4 O12 89.2(4) . .
O15 W4 O12 73.0(4) . .
O22 W4 O12 78.9(4) . .
O17 W5 O5 103.7(5) . .
O17 W5 O11 102.2(5) . .
O5 W5 O11 93.9(5) . .
O17 W5 O23 101.7(5) . .
O5 W5 O23 88.2(5) . .
O11 W5 O23 154.7(4) . .
O17 W5 O24 100.0(5) . .
O5 W5 O24 155.9(5) . .
O11 W5 O24 85.2(5) . .
O23 W5 O24 82.7(5) . .
O17 W5 O35 173.0(5) . .
O5 W5 O35 81.3(4) . .
O11 W5 O35 82.1(4) . .
O23 W5 O35 73.3(4) . .
O24 W5 O35 74.8(4) . .
O18 W6 O7 101.6(5) . .
O18 W6 O13 101.6(6) . .
O7 W6 O13 91.2(5) . .
O18 W6 O25 101.4(6) . .
O7 W6 O25 87.5(5) . .
O13 W6 O25 156.8(5) . .
O18 W6 O26 101.1(6) . .
O7 W6 O26 156.7(5) . .
O13 W6 O26 89.3(5) . .
O25 W6 O26 82.9(5) . .
O18 W6 O36 174.3(5) . .
O7 W6 O36 82.3(4) . .
O13 W6 O36 82.4(4) . .
O25 W6 O36 74.5(4) . .
O26 W6 O36 74.6(4) . .
O28 W7 O19 102.7(6) . .
O28 W7 O23 97.4(6) . .
O19 W7 O23 89.2(5) . .
O28 W7 O27 102.5(6) . .
O19 W7 O27 93.1(5) . .
O23 W7 O27 158.9(5) . .
O28 W7 O33 101.0(6) . .
O19 W7 O33 156.1(5) . .
O23 W7 O33 84.2(5) . .
O27 W7 O33 85.3(5) . .
O28 W7 O35 169.8(5) . .
O19 W7 O35 85.1(4) . .
O23 W7 O35 75.8(4) . .
O27 W7 O35 83.6(4) . .
O33 W7 O35 71.0(4) . .
O29 W8 O34 102.0(6) . .
O29 W8 O27 99.7(6) . .
O34 W8 O27 95.2(5) . .
O29 W8 O25 101.0(6) . .
O34 W8 O25 90.9(6) . .
O27 W8 O25 156.6(5) . .
O29 W8 O20 103.9(5) . .
O34 W8 O20 154.0(5) . .
O27 W8 O20 82.9(5) . .
O25 W8 O20 81.7(5) . .
O29 W8 O36 174.2(5) . .
O34 W8 O36 73.5(5) . .
O27 W8 O36 84.6(4) . .
O25 W8 O36 75.6(4) . .
O20 W8 O36 80.5(4) . .
O31 W9 O33 100.7(6) . .
O31 W9 O30 100.1(6) . .
O33 W9 O30 95.2(5) . .
O31 W9 O24 100.1(6) . .
O33 W9 O24 92.0(5) . .
O30 W9 O24 156.9(5) . .
O31 W9 O21 102.9(6) . .
O33 W9 O21 156.2(5) . .
O30 W9 O21 83.2(5) . .
O24 W9 O21 81.4(5) . .
O31 W9 O35 174.0(6) . .
O33 W9 O35 74.1(4) . .
O30 W9 O35 83.5(4) . .
O24 W9 O35 77.4(4) . .
O21 W9 O35 82.2(4) . .
O32 W10 O22 105.1(6) . .
O32 W10 O26 99.8(6) . .
O22 W10 O26 88.3(5) . .
O32 W10 O30 100.2(6) . .
O22 W10 O30 94.0(5) . .
O26 W10 O30 158.5(5) . .
O32 W10 O34 98.2(6) . .
O22 W10 O34 156.4(5) . .
O26 W10 O34 84.3(5) . .
O30 W10 O34 85.2(5) . .
O32 W10 O36 169.2(5) . .
O22 W10 O36 84.9(4) . .
O26 W10 O36 76.3(4) . .
O30 W10 O36 82.6(4) . .
O34 W10 O36 71.6(5) . .
O48 W11 O41 100.3(5) . .
O48 W11 O45 99.5(5) . .
O41 W11 O45 95.4(5) . .
O48 W11 O49 97.8(5) . .
O41 W11 O49 93.0(5) . .
O45 W11 O49 159.1(4) . .
O48 W11 O59 94.1(5) . .
O41 W11 O59 165.5(4) . .
O45 W11 O59 84.1(4) . .
O49 W11 O59 83.1(5) . .
O48 W11 O46 170.1(5) . .
O41 W11 O46 86.1(4) . .
O45 W11 O46 87.3(4) . .
O49 W11 O46 74.1(4) . .
O59 W11 O46 79.4(4) . .
O50 W12 O49 100.2(6) . .
O50 W12 O47 99.3(6) . .
O49 W12 O47 160.2(4) . .
O50 W12 O42 98.0(6) . .
O49 W12 O42 92.3(5) . .
O47 W12 O42 87.4(5) . .
O50 W12 O60 97.0(5) . .
O49 W12 O60 87.7(5) . .
O47 W12 O60 87.5(5) . .
O42 W12 O60 164.7(4) . .
O50 W12 O46 174.8(5) . .
O49 W12 O46 74.8(4) . .
O47 W12 O46 85.5(4) . .
O42 W12 O46 83.8(4) . .
O60 W12 O46 81.5(4) . .
O54 W13 O61 100.0(6) . .
O54 W13 O55 99.6(6) . .
O61 W13 O55 94.8(5) . .
O54 W13 O51 99.5(5) . .
O61 W13 O51 89.8(5) . .
O55 W13 O51 159.3(5) . .
O54 W13 O43 94.6(5) . .
O61 W13 O43 164.5(5) . .
O55 W13 O43 88.1(5) . .
O51 W13 O43 82.5(4) . .
O54 W13 O52 171.8(6) . .
O61 W13 O52 86.1(5) . .
O55 W13 O52 74.3(4) . .
O51 W13 O52 85.9(4) . .
O43 W13 O52 79.9(4) . .
O56 W14 O44 101.5(6) . .
O56 W14 O55 97.8(6) . .
O44 W14 O55 94.5(5) . .
O56 W14 O53 98.9(6) . .
O44 W14 O53 94.2(5) . .
O55 W14 O53 159.1(5) . .
O56 W14 O62 94.7(5) . .
O44 W14 O62 163.8(5) . .
O55 W14 O62 82.7(5) . .
O53 W14 O62 83.6(5) . .
O56 W14 O52 170.0(5) . .
O44 W14 O52 85.2(5) . .
O55 W14 O52 74.0(4) . .
O53 W14 O52 87.9(4) . .
O62 W14 O52 78.7(4) . .
O57 W15 O51 101.1(5) . .
O57 W15 O45 102.8(5) . .
O51 W15 O45 93.7(5) . .
O57 W15 O63 101.8(5) . .
O51 W15 O63 156.1(4) . .
O45 W15 O63 87.9(5) . .
O57 W15 O64 100.0(5) . .
O51 W15 O64 86.4(5) . .
O45 W15 O64 156.8(4) . .
O63 W15 O64 82.9(5) . .
O57 W15 O75 174.1(5) . .
O51 W15 O75 82.6(4) . .
O45 W15 O75 81.4(4) . .
O63 W15 O75 74.0(4) . .
O64 W15 O75 75.6(4) . .
O58 W16 O47 101.7(6) . .
O58 W16 O53 102.7(6) . .
O47 W16 O53 91.6(5) . .
O58 W16 O66 101.4(6) . .
O47 W16 O66 156.2(5) . .
O53 W16 O66 89.1(5) . .
O58 W16 O65 100.3(6) . .
O47 W16 O65 87.1(5) . .
O53 W16 O65 156.7(5) . .
O66 W16 O65 83.0(5) . .
O58 W16 O76 174.2(5) . .
O47 W16 O76 82.2(4) . .
O53 W16 O76 81.4(4) . .
O66 W16 O76 74.4(4) . .
O65 W16 O76 75.4(4) . .
O68 W17 O59 104.9(5) . .
O68 W17 O63 97.8(6) . .
O59 W17 O63 88.6(5) . .
O68 W17 O67 102.0(6) . .
O59 W17 O67 93.3(5) . .
O63 W17 O67 158.9(5) . .
O68 W17 O73 99.4(6) . .
O59 W17 O73 155.5(5) . .
O63 W17 O73 84.7(5) . .
O67 W17 O73 84.8(5) . .
O68 W17 O75 169.4(5) . .
O59 W17 O75 83.9(4) . .
O63 W17 O75 76.3(4) . .
O67 W17 O75 83.0(5) . .
O73 W17 O75 71.5(5) . .
O69 W18 O74 100.6(6) . .
O69 W18 O67 101.1(6) . .
O74 W18 O67 94.3(6) . .
O69 W18 O65 99.3(6) . .
O74 W18 O65 92.4(6) . .
O67 W18 O65 157.0(5) . .
O69 W18 O60 103.9(6) . .
O74 W18 O60 155.4(5) . .
O67 W18 O60 82.3(5) . .
O65 W18 O60 82.6(5) . .
O69 W18 O76 173.0(5) . .
O74 W18 O76 74.1(5) . .
O67 W18 O76 84.1(5) . .
O65 W18 O76 76.5(5) . .
O60 W18 O76 81.3(4) . .
O71 W19 O73 101.3(6) . .
O71 W19 O70 99.8(6) . .
O73 W19 O70 95.4(5) . .
O71 W19 O64 99.8(6) . .
O73 W19 O64 91.6(5) . .
O70 W19 O64 157.5(5) . .
O71 W19 O61 102.8(6) . .
O73 W19 O61 155.8(5) . .
O70 W19 O61 82.9(5) . .
O64 W19 O61 82.0(5) . .
O71 W19 O75 174.2(5) . .
O73 W19 O75 73.7(4) . .
O70 W19 O75 83.9(4) . .
O64 W19 O75 77.6(4) . .
O61 W19 O75 82.1(4) . .
O72 W20 O62 104.9(6) . .
O72 W20 O70 99.4(6) . .
O62 W20 O70 93.6(5) . .
O72 W20 O66 100.3(6) . .
O62 W20 O66 88.9(5) . .
O70 W20 O66 158.8(5) . .
O72 W20 O74 98.3(6) . .
O62 W20 O74 156.7(5) . .
O70 W20 O74 84.8(5) . .
O66 W20 O74 84.6(5) . .
O72 W20 O76 170.0(5) . .
O62 W20 O76 84.4(4) . .
O70 W20 O76 83.1(4) . .
O66 W20 O76 76.2(4) . .
O74 W20 O76 72.3(5) . .
O2 Pd1 O1 89.6(5) . .
O2 Pd1 O37 169.6(5) . .
O1 Pd1 O37 89.1(5) . .
O2 Pd1 O38 88.4(6) . .
O1 Pd1 O38 171.4(5) . .
O37 Pd1 O38 91.3(6) . .
O2 Pd1 Pd2 115.2(4) . .
O1 Pd1 Pd2 110.2(3) . .
O37 Pd1 Pd2 74.8(4) . .
O38 Pd1 Pd2 78.2(4) . .
O4 Pd2 O39 171.4(5) . .
O4 Pd2 O3 90.5(5) . .
O39 Pd2 O3 85.9(5) . .
O4 Pd2 O40 89.5(6) . .
O39 Pd2 O40 92.2(6) . .
O3 Pd2 O40 167.1(5) . .
O4 Pd2 Pd1 112.8(3) . .
O39 Pd2 Pd1 75.7(4) . .
O3 Pd2 Pd1 118.7(3) . .
O40 Pd2 Pd1 73.0(3) . .
O41 Pd3 O42 90.8(5) . .
O41 Pd3 O78 171.2(5) . .
O42 Pd3 O78 87.0(5) . .
O41 Pd3 O77 88.4(5) . .
O42 Pd3 O77 169.9(5) . .
O78 Pd3 O77 92.2(6) . .
O41 Pd3 Pd4 110.9(3) . .
O42 Pd3 Pd4 115.0(3) . .
O78 Pd3 Pd4 77.7(3) . .
O77 Pd3 Pd4 74.6(3) . .
O44 Pd4 O79 171.0(5) . .
O44 Pd4 O43 91.2(5) . .
O79 Pd4 O43 86.3(5) . .
O44 Pd4 O80 89.0(6) . .
O79 Pd4 O80 91.6(6) . .
O43 Pd4 O80 167.3(5) . .
O44 Pd4 Pd3 112.2(3) . .
O79 Pd4 Pd3 76.5(4) . .
O43 Pd4 Pd3 118.7(3) . .
O80 Pd4 Pd3 72.8(4) . .
O6 Si1 O12 114.7(6) . .
O6 Si1 O36 108.5(6) . .
O12 Si1 O36 108.3(5) . .
O6 Si1 O35 109.3(6) . .
O12 Si1 O35 107.7(5) . .
O36 Si1 O35 108.2(6) . .
O46 Si2 O52 114.0(6) . .
O46 Si2 O76 109.7(6) . .
O52 Si2 O76 107.9(6) . .
O46 Si2 O75 108.8(6) . .
O52 Si2 O75 108.2(6) . .
O76 Si2 O75 108.3(6) . .
W1 O1 Pd1 138.3(6) . .
W2 O2 Pd1 136.3(6) . .
Pd2 O3 W3 133.9(5) . .
W4 O4 Pd2 137.1(7) . .
W5 O5 W1 148.9(6) . .
Si1 O6 W1 129.0(6) . .
Si1 O6 W2 129.3(6) . .
W1 O6 W2 93.8(3) . .
W6 O7 W2 145.6(7) . .
W2 O9 W1 116.1(5) . .
W5 O11 W3 144.6(6) . .
Si1 O12 W4 128.7(6) . .
Si1 O12 W3 127.9(6) . .
W4 O12 W3 95.3(4) . .
W6 O13 W4 146.6(7) . .
W3 O15 W4 116.8(5) . .
W7 O19 W1 142.9(6) . .
W2 O20 W8 141.7(6) . .
W3 O21 W9 141.9(6) . .
W10 O22 W4 143.8(6) . .
W7 O23 W5 119.7(5) . .
W9 O24 W5 117.6(6) . .
W6 O25 W8 120.1(5) . .
W6 O26 W10 118.4(6) . .
W8 O27 W7 158.6(7) . .
W9 O30 W10 160.4(7) . .
W9 O33 W7 119.8(6) . .
W8 O34 W10 120.2(7) . .
Si1 O35 W9 126.5(6) . .
Si1 O35 W7 122.5(5) . .
W9 O35 W7 94.3(4) . .
Si1 O35 W5 123.4(6) . .
W9 O35 W5 90.3(3) . .
W7 O35 W5 90.0(4) . .
Si1 O36 W10 122.8(5) . .
Si1 O36 W8 126.1(6) . .
W10 O36 W8 93.9(4) . .
Si1 O36 W6 124.5(7) . .
W10 O36 W6 89.5(4) . .
W8 O36 W6 89.9(3) . .
C1 O37 Pd1 131.7(12) . .
C2 O38 Pd1 125.8(14) . .
C1 O39 Pd2 131.5(12) . .
C2 O40 Pd2 135.2(13) . .
W11 O41 Pd3 137.7(6) . .
W12 O42 Pd3 134.2(6) . .
Pd4 O43 W13 133.9(5) . .
W14 O44 Pd4 137.1(7) . .
W15 O45 W11 148.2(6) . .
Si2 O46 W11 129.3(6) . .
Si2 O46 W12 128.9(6) . .
W11 O46 W12 93.5(4) . .
W16 O47 W12 146.6(7) . .
W12 O49 W11 116.0(5) . .
W15 O51 W13 143.4(6) . .
Si2 O52 W14 129.3(6) . .
Si2 O52 W13 128.0(6) . .
W14 O52 W13 94.0(4) . .
W16 O53 W14 148.6(7) . .
W13 O55 W14 117.2(5) . .
W17 O59 W11 144.1(5) . .
W12 O60 W18 140.4(6) . .
W13 O61 W19 141.1(6) . .
W20 O62 W14 143.6(6) . .
W17 O63 W15 118.5(5) . .
W19 O64 W15 116.8(5) . .
W18 O65 W16 118.3(6) . .
W16 O66 W20 118.1(5) . .
W18 O67 W17 159.2(8) . .
W20 O70 W19 160.1(7) . .
W19 O73 W17 120.1(6) . .
W18 O74 W20 118.4(7) . .
Si2 O75 W17 122.9(6) . .
Si2 O75 W19 125.9(6) . .
W17 O75 W19 93.9(4) . .
Si2 O75 W15 124.0(7) . .
W17 O75 W15 90.2(4) . .
W19 O75 W15 90.0(4) . .
Si2 O76 W20 123.6(6) . .
Si2 O76 W18 125.1(6) . .
W20 O76 W18 94.3(4) . .
Si2 O76 W16 124.0(6) . .
W20 O76 W16 90.1(4) . .
W18 O76 W16 89.8(4) . .
C6 O77 Pd3 130.1(13) . .
C5 O78 Pd3 125.6(12) . .
C6 O79 Pd4 128.2(12) . .
C5 O80 Pd4 133.2(13) . .
C106 N001 C106 108(3) . 2_556
C106 N001 C101 114.3(14) . .
C106 N001 C101 104.2(14) 2_556 .
C106 N001 C101 104.2(14) . 2_556
C106 N001 C101 114.3(14) 2_556 2_556
C101 N001 C101 112(3) . 2_556
C206 N002 C206 106(3) . 2
C206 N002 C201 102.8(15) . 2
C206 N002 C201 115.0(15) 2 2
C206 N002 C201 115.0(15) . .
C206 N002 C201 102.8(15) 2 .
C201 N002 C201 115(3) 2 .
C306 N003 C306 112(2) . 2_556
C306 N003 C301 107.5(11) . .
C306 N003 C301 110.5(11) 2_556 .
C306 N003 C301 110.5(11) . 2_556
C306 N003 C301 107.5(11) 2_556 2_556
C301 N003 C301 108.5(19) . 2_556
C416 N004 C411 116.6(17) . .
C416 N004 C401 112.2(17) . .
C411 N004 C401 105.6(16) . .
C416 N004 C406 103.2(17) . .
C411 N004 C406 109.1(17) . .
C401 N004 C406 110.2(16) . .
C516 N005 C506 103.0(15) . .
C516 N005 C511 112.7(16) . .
C506 N005 C511 113.3(15) . .
C516 N005 C501 115.1(16) . .
C506 N005 C501 110.9(15) . .
C511 N005 C501 102.3(16) . .
C611 N006 C601 110(3) . .
C611 N006 C616 113(3) . .
C601 N006 C616 104(3) . .
C611 N006 C606 119(3) . .
C601 N006 C606 110(3) . .
C616 N006 C606 100(3) . .
C716 N007 C706 103.2(16) . .
C716 N007 C701 111.1(17) . .
C706 N007 C701 115.7(17) . .
C716 N007 C711 112.3(17) . .
C706 N007 C711 110.5(18) . .
C701 N007 C711 104.4(17) . .
C816 N008 C801 112(3) . .
C816 N008 C806 112(3) . .
C801 N008 C806 110(3) . .
C816 N008 C811 110(3) . .
C801 N008 C811 100(3) . .
C806 N008 C811 112(3) . .
C901 N009 C916 114.3(17) . .
C901 N009 C906 111.7(16) . .
C916 N009 C906 107.4(16) . .
C901 N009 C911 100.5(16) . .
C916 N009 C911 111.9(16) . .
C906 N009 C911 110.9(17) . .
C006 N010 C006 117(2) 2 .
C006 N010 C001 107.1(12) 2 2
C006 N010 C001 105.8(12) . 2
C006 N010 C001 105.8(12) 2 .
C006 N010 C001 107.1(12) . .
C001 N010 C001 114(2) 2 .
O39 C1 O37 125.0(18) . .
O39 C1 C3 116.4(17) . .
O37 C1 C3 118.6(17) . .
O40 C2 O38 127(2) . .
O40 C2 C4 119(2) . .
O38 C2 C4 113.5(19) . .
O80 C5 O78 129.8(19) . .
O80 C5 C7 116.4(18) . .
O78 C5 C7 113.8(18) . .
O77 C6 O79 129.7(19) . .
O77 C6 C8 117.1(18) . .
O79 C6 C8 113.1(17) . .
N010 C001 C002 114.1(15) . .
C003 C002 C001 104.4(16) . .
C004 C003 C002 112.2(16) . .
C003 C004 C005 111.7(18) . .
N010 C006 C007 108(3) . .
N010 C006 C057 113(4) . .
C007 C006 C057 23(4) . .
C057 C007 C008 75(10) . .
C057 C007 C006 79(10) . .
C008 C007 C006 106(4) . .
C058 C008 C057 74(6) . .
C058 C008 C007 98(5) . .
C057 C008 C007 24(4) . .
C058 C008 C009 86(5) . .
C057 C008 C009 111(5) . .
C007 C008 C009 112(4) . .
C060 C009 C010 77(5) . .
C060 C009 C008 116(5) . .
C010 C009 C008 114(4) . .
C060 C009 C059 51(5) . .
C010 C009 C059 35(4) . .
C008 C009 C059 102(5) . .
C060 C009 C058 95(5) . .
C010 C009 C058 73(4) . .
C008 C009 C058 42(3) . .
C059 C009 C058 62(4) . .
C059 C010 C009 87(8) . .
C059 C010 C060 49(7) . .
C009 C010 C060 50(4) . .
C007 C057 C008 81(10) . .
C007 C057 C006 78(10) . .
C008 C057 C006 108(7) . .
C007 C057 C058 130(10) . .
C008 C057 C058 49(5) . .
C006 C057 C058 115(7) . .
C008 C058 C057 57(5) . .
C008 C058 C059 100(6) . .
C057 C058 C059 125(7) . .
C008 C058 C009 51(4) . .
C057 C058 C009 85(5) . .
C059 C058 C009 50(4) . .
C010 C059 C060 98(10) . .
C010 C059 C009 58(6) . .
C060 C059 C009 53(6) . .
C010 C059 C058 88(8) . .
C060 C059 C058 101(8) . .
C009 C059 C058 68(5) . .
C059 C060 C009 77(7) . .
C059 C060 C010 33(5) . .
C009 C060 C010 53(4) . .
C102 C101 N001 111(2) . .
C101 C102 C103 107(3) . .
C104 C103 C154 38(5) . .
C104 C103 C102 112(5) . .
C154 C103 C102 114(4) . .
C154 C104 C103 71(9) . .
C154 C104 C105 61(9) . .
C103 C104 C105 105(9) . .
C155 C105 C154 116(10) . .
C155 C105 C104 118(10) . .
C154 C105 C104 39(6) . .
C104 C154 C105 79(10) . .
C104 C154 C103 71(9) . .
C105 C154 C103 114(8) . .
C104 C154 C155 85(9) . .
C105 C154 C155 23(6) . .
C103 C154 C155 96(5) . .
C105 C155 C154 41(10) . .
N001 C106 C107 116(2) . .
C106 C107 C108 112(3) . .
C106 C107 C158 104(4) . .
C108 C107 C158 24(3) . .
C158 C108 C160 54(10) . .
C158 C108 C107 81(10) . .
C160 C108 C107 127(5) . .
C158 C108 C159 14(10) . .
C160 C108 C159 41(4) . .
C107 C108 C159 91(4) . .
C158 C108 C109 20(10) . .
C160 C108 C109 40(4) . .
C107 C108 C109 101(3) . .
C159 C108 C109 17(3) . .
C159 C109 C160 74(10) . .
C159 C109 C110 131(10) . .
C160 C109 C110 77(5) . .
C159 C109 C158 66(10) . .
C160 C109 C158 58(5) . .
C110 C109 C158 125(6) . .
C159 C109 C108 73(10) . .
C160 C109 C108 52(5) . .
C110 C109 C108 115(5) . .
C158 C109 C108 10(5) . .
C109 C110 C160 49(4) . .
C109 C110 C159 14(4) . .
C160 C110 C159 42(4) . .
C108 C158 C159 158(10) . .
C108 C158 C160 100(10) . .
C159 C158 C160 59(7) . .
C108 C158 C109 150(10) . .
C159 C158 C109 26(5) . .
C160 C158 C109 57(6) . .
C108 C158 C107 74(10) . .
C159 C158 C107 119(8) . .
C160 C158 C107 152(8) . .
C109 C158 C107 135(7) . .
C109 C159 C160 79(10) . .
C109 C159 C158 88(10) . .
C160 C159 C158 62(7) . .
C109 C159 C110 34(10) . .
C160 C159 C110 62(6) . .
C158 C159 C110 103(7) . .
C109 C159 C108 89(10) . .
C160 C159 C108 55(6) . .
C158 C159 C108 8(6) . .
C110 C159 C108 100(5) . .
C159 C160 C109 27(5) . .
C159 C160 C158 59(7) . .
C109 C160 C158 65(7) . .
C159 C160 C108 85(7) . .
C109 C160 C108 89(6) . .
C158 C160 C108 26(5) . .
C159 C160 C110 76(6) . .
C109 C160 C110 54(4) . .
C158 C160 C110 111(7) . .
C108 C160 C110 126(6) . .
N002 C201 C202 112(2) . .
C203 C202 C201 106(3) . .
C202 C203 C204 111(3) . .
C203 C204 C205 110(5) . .
N002 C206 C207 116(3) . .
N002 C206 C257 119(5) . .
C207 C206 C257 20(4) . .
C257 C207 C206 99(10) . .
C257 C207 C208 77(10) . .
C206 C207 C208 112(3) . .
C257 C207 C258 51(10) . .
C206 C207 C258 116(5) . .
C208 C207 C258 26(4) . .
C258 C208 C259 106(10) . .
C258 C208 C257 73(10) . .
C259 C208 C257 138(9) . .
C258 C208 C207 96(10) . .
C259 C208 C207 135(8) . .
C257 C208 C207 23(5) . .
C258 C208 C209 156(10) . .
C259 C208 C209 62(7) . .
C257 C208 C209 131(6) . .
C207 C208 C209 108(3) . .
C258 C208 C260 101(10) . .
C259 C208 C260 28(7) . .
C257 C208 C260 163(7) . .
C207 C208 C260 160(5) . .
C209 C208 C260 58(4) . .
C210 C209 C259 87(6) . .
C210 C209 C208 112(3) . .
C259 C209 C208 41(5) . .
C210 C209 C260 49(4) . .
C259 C209 C260 38(6) . .
C208 C209 C260 69(5) . .
C260 C210 C209 76(6) . .
C260 C210 C259 30(6) . .
C209 C210 C259 47(4) . .
C207 C257 C258 110(10) . .
C207 C257 C208 80(10) . .
C258 C257 C208 30(5) . .
C207 C257 C206 61(10) . .
C258 C257 C206 122(10) . .
C208 C257 C206 103(7) . .
C208 C258 C259 44(9) . .
C208 C258 C257 77(10) . .
C259 C258 C257 109(10) . .
C208 C258 C207 59(9) . .
C259 C258 C207 94(9) . .
C257 C258 C207 19(5) . .
C260 C259 C208 123(10) . .
C260 C259 C209 84(10) . .
C208 C259 C209 77(8) . .
C260 C259 C258 115(10) . .
C208 C259 C258 31(6) . .
C209 C259 C258 105(10) . .
C260 C259 C210 38(8) . .
C208 C259 C210 107(9) . .
C209 C259 C210 47(4) . .
C258 C259 C210 120(9) . .
C259 C260 C210 113(10) . .
C259 C260 C209 58(9) . .
C210 C260 C209 55(5) . .
C259 C260 C208 29(8) . .
C210 C260 C208 103(7) . .
C209 C260 C208 52(4) . .
C302 C301 N003 116.8(14) . .
C301 C302 C303 107.3(14) . .
C304 C303 C302 112.1(16) . .
C304 C303 C354 21(3) . .
C302 C303 C354 103(3) . .
C354 C304 C355 84(10) . .
C354 C304 C303 114(9) . .
C355 C304 C303 130(9) . .
C354 C304 C305 105(9) . .
C355 C304 C305 24(9) . .
C303 C304 C305 108.9(18) . .
C355 C305 C304 23(8) . .
C355 C305 C354 12(8) . .
C304 C305 C354 23(3) . .
C304 C354 C355 50(9) . .
C304 C354 C305 52(7) . .
C355 C354 C305 10(7) . .
C304 C354 C303 45(7) . .
C355 C354 C303 84(10) . .
C305 C354 C303 80(5) . .
C304 C355 C305 133(10) . .
C304 C355 C354 46(9) . .
C305 C355 C354 158(10) . .
C307 C306 N003 110.8(19) . .
C306 C307 C308 109(3) . .
C359 C308 C307 93(6) . .
C359 C308 C309 73(6) . .
C307 C308 C309 114(4) . .
C310 C309 C360 33(6) . .
C310 C309 C308 114(5) . .
C360 C309 C308 116(7) . .
C310 C309 C359 67(5) . .
C360 C309 C359 76(8) . .
C308 C309 C359 47(4) . .
C360 C310 C309 76(10) . .
C360 C310 C359 94(10) . .
C309 C310 C359 71(6) . .
C308 C359 C310 102(8) . .
C308 C359 C309 60(5) . .
C310 C359 C309 42(4) . .
C308 C359 C360 96(8) . .
C310 C359 C360 22(4) . .
C309 C359 C360 41(5) . .
C310 C360 C309 71(10) . .
C310 C360 C359 63(10) . .
C309 C360 C359 64(7) . .
C402 C401 N004 114(2) . .
C401 C402 C403 110(2) . .
C402 C403 C404 112(3) . .
C455 C404 C403 115(6) . .
C455 C404 C405 100(7) . .
C403 C404 C405 112(5) . .
C404 C405 C405 133(10) . 2_556
C407 C406 N004 112.4(19) . .
C406 C407 C408 97(2) . .
C409 C408 C407 109(3) . .
C410 C409 C408 128(7) . .
C410 C409 C460 30(6) . .
C408 C409 C460 98(3) . .
C460 C410 C409 93(10) . .
C410 C460 C409 56(9) . .
C412 C411 N004 113(2) . .
C411 C412 C413 112(2) . .
C414 C413 C412 107(2) . .
C413 C414 C415 104(2) . .
N004 C416 C467 117(4) . .
N004 C416 C417 106(3) . .
C467 C416 C417 22(3) . .
C467 C417 C468 76(10) . .
C467 C417 C416 65(10) . .
C468 C417 C416 108(5) . .
C467 C417 C418 43(10) . .
C468 C417 C418 33(3) . .
C416 C417 C418 87(3) . .
C419 C418 C468 126(10) . .
C419 C418 C469 65(7) . .
C468 C418 C469 68(6) . .
C419 C418 C467 109(9) . .
C468 C418 C467 72(7) . .
C469 C418 C467 118(6) . .
C419 C418 C417 118(8) . .
C468 C418 C417 55(6) . .
C469 C418 C417 108(5) . .
C467 C418 C417 17(4) . .
C418 C419 C469 80(8) . .
C418 C419 C468 30(6) . .
C469 C419 C468 55(4) . .
C418 C419 C420 121(8) . .
C469 C419 C420 53(4) . .
C468 C419 C420 106(5) . .
C418 C419 C467 47(7) . .
C469 C419 C467 99(5) . .
C468 C419 C467 50(4) . .
C420 C419 C467 151(5) . .
C470 C420 C469 72(7) . .
C470 C420 C419 89(7) . .
C469 C420 C419 45(4) . .
C417 C467 C418 120(10) . .
C417 C467 C468 80(10) . .
C418 C467 C468 40(4) . .
C417 C467 C416 94(10) . .
C418 C467 C416 109(6) . .
C468 C467 C416 118(6) . .
C417 C467 C419 132(10) . .
C418 C467 C419 24(3) . .
C468 C467 C419 57(5) . .
C416 C467 C419 122(5) . .
C418 C468 C469 68(6) . .
C418 C468 C467 67(6) . .
C469 C468 C467 115(7) . .
C418 C468 C417 92(7) . .
C469 C468 C417 130(7) . .
C467 C468 C417 24(4) . .
C418 C468 C419 24(5) . .
C469 C468 C419 49(4) . .
C467 C468 C419 74(5) . .
C417 C468 C419 96(5) . .
C419 C469 C418 35(4) . .
C419 C469 C468 76(6) . .
C418 C469 C468 44(4) . .
C419 C469 C420 82(6) . .
C418 C469 C420 111(6) . .
C468 C469 C420 153(7) . .
C419 C469 C470 94(6) . .
C418 C469 C470 104(6) . .
C468 C469 C470 127(7) . .
C420 C469 C470 37(4) . .
C420 C470 C469 71(7) . .
C502 C501 N005 108(2) . .
C501 C502 C503 105(3) . .
C504 C503 C502 115(5) . .
C504 C503 C554 55(5) . .
C502 C503 C554 105(5) . .
C505 C504 C554 82(9) . .
C505 C504 C503 119(9) . .
C554 C504 C503 70(8) . .
C505 C504 C555 38(6) . .
C554 C504 C555 49(7) . .
C503 C504 C555 112(8) . .
C555 C505 C504 92(10) . .
C555 C505 C554 49(8) . .
C504 C505 C554 50(6) . .
C555 C554 C504 81(10) . .
C555 C554 C503 127(10) . .
C504 C554 C503 56(7) . .
C555 C554 C505 38(6) . .
C504 C554 C505 49(6) . .
C503 C554 C505 89(7) . .
C505 C555 C554 93(10) . .
C505 C555 C504 50(8) . .
C554 C555 C504 50(7) . .
N005 C506 C507 111.4(17) . .
C508 C507 C506 105(2) . .
C509 C508 C507 108(2) . .
C508 C509 C510 111(3) . .
N005 C511 C512 108.9(18) . .
C513 C512 C511 108(2) . .
C564 C513 C512 133(5) . .
C564 C513 C514 21(5) . .
C512 C513 C514 113(2) . .
C564 C514 C513 36(8) . .
C564 C514 C565 97(9) . .
C513 C514 C565 133(4) . .
C564 C514 C515 69(8) . .
C513 C514 C515 103(3) . .
C565 C514 C515 31(3) . .
C565 C515 C564 96(7) . .
C565 C515 C514 73(6) . .
C564 C515 C514 25(3) . .
C514 C564 C513 122(10) . .
C514 C564 C515 87(9) . .
C513 C564 C515 146(8) . .
C514 C564 C565 61(8) . .
C513 C564 C565 174(8) . .
C515 C564 C565 28(3) . .
C515 C565 C514 76(6) . .
C515 C565 C564 56(6) . .
C514 C565 C564 22(3) . .
N005 C516 C517 112.6(18) . .
C518 C517 C516 110(4) . .
C518 C517 C568 31(3) . .
C516 C517 C568 96(3) . .
C568 C518 C517 101(8) . .
C568 C518 C569 87(8) . .
C517 C518 C569 125(6) . .
C568 C518 C570 48(6) . .
C517 C518 C570 139(6) . .
C569 C518 C570 45(4) . .
C568 C518 C519 122(9) . .
C517 C518 C519 121(6) . .
C569 C518 C519 37(4) . .
C570 C518 C519 76(5) . .
C569 C519 C518 62(6) . .
C569 C519 C520 54(6) . .
C518 C519 C520 86(5) . .
C569 C519 C570 27(6) . .
C518 C519 C570 51(4) . .
C520 C519 C570 40(3) . .
C570 C520 C569 48(4) . .
C570 C520 C519 74(5) . .
C569 C520 C519 32(3) . .
C518 C568 C570 95(9) . .
C518 C568 C569 58(6) . .
C570 C568 C569 43(5) . .
C518 C568 C517 48(6) . .
C570 C568 C517 134(7) . .
C569 C568 C517 91(5) . .
C519 C569 C570 130(10) . .
C519 C569 C518 81(7) . .
C570 C569 C518 73(6) . .
C519 C569 C520 94(8) . .
C570 C569 C520 56(5) . .
C518 C569 C520 108(6) . .
C519 C569 C568 114(8) . .
C570 C569 C568 43(5) . .
C518 C569 C568 35(4) . .
C520 C569 C568 94(6) . .
C569 C570 C568 93(8) . .
C569 C570 C520 76(7) . .
C568 C570 C520 145(8) . .
C569 C570 C518 62(6) . .
C568 C570 C518 38(5) . .
C520 C570 C518 112(7) . .
C569 C570 C519 23(5) . .
C568 C570 C519 90(6) . .
C520 C570 C519 67(5) . .
C518 C570 C519 53(4) . .
C602 C601 N006 115(4) . .
C601 C602 C603 106(4) . .
C602 C603 C604 110(5) . .
C602 C603 C654 115(9) . .
C604 C603 C654 35(8) . .
C654 C604 C605 160(10) . .
C654 C604 C603 74(10) . .
C605 C604 C603 118(8) . .
C604 C654 C655 116(10) . .
C604 C654 C603 71(10) . .
C655 C654 C603 114(10) . .
C607 C606 N006 104(4) . .
C606 C607 C608 99(4) . .
C607 C608 C609 114(5) . .
C660 C609 C610 75(7) . .
C660 C609 C608 96(5) . .
C610 C609 C608 131(8) . .
C612 C611 N006 115(3) . .
C611 C612 C613 107(4) . .
C612 C613 C614 110(4) . .
C613 C614 C615 102(5) . .
N006 C616 C617 111(4) . .
C616 C617 C618 100(4) . .
C619 C618 C617 87(5) . .
C618 C619 C620 99(6) . .
N007 C701 C702 109.4(18) . .
C701 C702 C703 109(2) . .
C754 C703 C702 132(6) . .
C754 C703 C704 22(5) . .
C702 C703 C704 110(2) . .
C754 C704 C705 60(9) . .
C754 C704 C703 45(9) . .
C705 C704 C703 105(3) . .
C754 C704 C755 48(9) . .
C705 C704 C755 19(3) . .
C703 C704 C755 91(3) . .
C755 C705 C754 95(10) . .
C755 C705 C704 112(9) . .
C754 C705 C704 24(4) . .
C704 C754 C703 113(10) . .
C704 C754 C705 96(10) . .
C703 C754 C705 151(9) . .
C704 C754 C755 114(10) . .
C703 C754 C755 129(8) . .
C705 C754 C755 25(4) . .
C705 C755 C754 60(8) . .
C705 C755 C704 49(8) . .
C754 C755 C704 18(3) . .
N007 C706 C707 110(2) . .
C758 C707 C706 105(4) . .
C758 C707 C708 16(5) . .
C706 C707 C708 100(4) . .
C709 C708 C759 92(10) . .
C709 C708 C707 138(10) . .
C759 C708 C707 114(6) . .
C708 C709 C758 7(10) . .
C708 C709 C710 113(10) . .
C758 C709 C710 107(6) . .
C708 C709 C759 55(8) . .
C758 C709 C759 49(4) . .
C710 C709 C759 63(4) . .
C760 C710 C709 115(7) . .
C760 C710 C759 51(4) . .
C709 C710 C759 66(4) . .
C759 C758 C707 137(8) . .
C759 C758 C709 81(6) . .
C707 C758 C709 117(7) . .
C758 C759 C760 128(7) . .
C758 C759 C708 18(5) . .
C760 C759 C708 117(7) . .
C758 C759 C710 96(5) . .
C760 C759 C710 44(4) . .
C708 C759 C710 80(5) . .
C758 C759 C709 50(4) . .
C760 C759 C709 93(5) . .
C708 C759 C709 33(4) . .
C710 C759 C709 51(4) . .
C710 C760 C759 85(6) . .
C712 C711 N007 114(3) . .
C712 C711 C762 27(3) . .
N007 C711 C762 109(3) . .
C762 C712 C711 83(9) . .
C762 C712 C713 100(10) . .
C711 C712 C713 113(5) . .
C762 C712 C763 66(9) . .
C711 C712 C763 102(4) . .
C713 C712 C763 34(3) . .
C763 C713 C714 97(6) . .
C763 C713 C712 93(6) . .
C714 C713 C712 119(5) . .
C763 C713 C764 64(5) . .
C714 C713 C764 36(3) . .
C712 C713 C764 105(5) . .
C763 C713 C762 70(6) . .
C714 C713 C762 116(5) . .
C712 C713 C762 24(3) . .
C764 C713 C762 90(4) . .
C764 C714 C713 89(6) . .
C764 C714 C715 85(6) . .
C713 C714 C715 112(5) . .
C764 C714 C763 59(5) . .
C713 C714 C763 34(3) . .
C715 C714 C763 93(4) . .
C764 C714 C765 23(5) . .
C713 C714 C765 76(4) . .
C715 C714 C765 74(4) . .
C763 C714 C765 42(3) . .
C714 C715 C764 35(3) . .
C712 C762 C711 70(8) . .
C712 C762 C763 91(10) . .
C711 C762 C763 105(5) . .
C712 C762 C713 57(8) . .
C711 C762 C713 97(4) . .
C763 C762 C713 35(3) . .
C713 C763 C765 121(7) . .
C713 C763 C764 80(6) . .
C765 C763 C764 41(4) . .
C713 C763 C762 76(6) . .
C765 C763 C762 112(6) . .
C764 C763 C762 97(5) . .
C713 C763 C714 49(5) . .
C765 C763 C714 72(4) . .
C764 C763 C714 34(3) . .
C762 C763 C714 99(4) . .
C713 C763 C712 53(5) . .
C765 C763 C712 124(6) . .
C764 C763 C712 96(5) . .
C762 C763 C712 23(3) . .
C714 C763 C712 85(4) . .
C714 C764 C765 135(9) . .
C714 C764 C763 88(6) . .
C765 C764 C763 58(5) . .
C714 C764 C713 54(5) . .
C765 C764 C713 93(6) . .
C763 C764 C713 36(3) . .
C714 C764 C715 60(5) . .
C765 C764 C715 93(6) . .
C763 C764 C715 95(5) . .
C713 C764 C715 88(4) . .
C764 C765 C763 81(6) . .
C764 C765 C714 22(5) . .
C763 C765 C714 66(4) . .
N007 C716 C717 112.4(19) . .
C718 C717 C716 108(2) . .
C719 C718 C717 111(2) . .
C718 C719 C720 111(3) . .
N008 C801 C802 107(3) . .
C803 C802 C801 104(4) . .
C802 C803 C804 120(6) . .
C805 C804 C855 153(10) . .
C805 C804 C895 152(10) . .
C855 C804 C895 36(5) . .
C805 C804 C803 109(9) . .
C855 C804 C803 98(7) . .
C895 C804 C803 74(6) . .
C895 C855 C804 76(10) . .
C855 C895 C804 68(9) . .
C807 C806 N008 113(3) . .
C806 C807 C808 104(3) . .
C809 C808 C807 107(4) . .
C808 C809 C810 123(10) . .
C808 C809 C860 124(6) . .
C810 C809 C860 106(10) . .
N008 C811 C812 106(4) . .
C813 C812 C811 93(4) . .
C812 C813 C814 98(5) . .
C815 C814 C813 110(7) . .
C817 C816 N008 117(3) . .
C816 C817 C818 104(3) . .
C817 C818 C819 114(5) . .
C818 C819 C820 109(7) . .
N009 C901 C902 112.1(19) . .
C901 C902 C903 101(2) . .
C904 C903 C902 108(3) . .
C903 C904 C905 97(4) . .
C903 C904 C955 119(6) . .
C905 C904 C955 26(5) . .
C955 C905 C904 85(10) . .
C905 C955 C904 69(10) . .
C907 C906 N009 114.8(18) . .
C906 C907 C908 113(2) . .
C907 C908 C909 106(2) . .
C908 C909 C910 104(2) . .
C912 C911 N009 110(2) . .
C911 C912 C913 111(3) . .
C911 C912 C963 84(5) . .
C913 C912 C963 37(4) . .
C963 C913 C914 37(7) . .
C963 C913 C964 90(10) . .
C914 C913 C964 58(6) . .
C963 C913 C912 85(8) . .
C914 C913 C912 92(6) . .
C964 C913 C912 128(7) . .
C963 C914 C913 65(10) . .
C963 C914 C964 123(10) . .
C913 C914 C964 68(7) . .
C963 C914 C915 129(10) . .
C913 C914 C915 103(6) . .
C964 C914 C915 40(6) . .
C965 C915 C964 80(9) . .
C965 C915 C914 103(8) . .
C964 C915 C914 38(6) . .
C914 C963 C913 78(10) . .
C914 C963 C964 36(10) . .
C913 C963 C964 51(7) . .
C914 C963 C912 92(10) . .
C913 C963 C912 58(7) . .
C964 C963 C912 94(8) . .
C914 C964 C915 102(10) . .
C914 C964 C913 54(7) . .
C915 C964 C913 143(10) . .
C914 C964 C965 122(10) . .
C915 C964 C965 43(6) . .
C913 C964 C965 122(10) . .
C914 C964 C963 21(6) . .
C915 C964 C963 109(10) . .
C913 C964 C963 39(5) . .
C965 C964 C963 114(9) . .
C915 C965 C964 57(8) . .
C917 C916 N009 113(2) . .
C916 C917 C918 107(3) . .
C917 C918 C919 107(3) . .
C920 C919 C918 112(6) . .

loop_
_geom_bond_atom_site_label_1
_geom_bond_atom_site_label_2
_geom_bond_distance
_geom_bond_site_symmetry_2
W1 O8 1.724(12) .
W1 O1 1.771(12) .
W1 O9 1.932(11) .
W1 O5 1.938(10) .
W1 O19 2.075(13) .
W1 O6 2.217(10) .
W2 O10 1.717(11) .
W2 O9 1.894(11) .
W2 O7 1.938(11) .
W2 O2 1.941(13) .
W2 O20 2.016(14) .
W2 O6 2.227(9) .
W3 O14 1.708(11) .
W3 O15 1.874(11) .
W3 O21 1.896(12) .
W3 O11 1.931(10) .
W3 O3 2.071(11) .
W3 O12 2.203(10) .
W4 O16 1.725(11) .
W4 O4 1.776(13) .
W4 O13 1.930(11) .
W4 O15 1.949(12) .
W4 O22 2.091(12) .
W4 O12 2.202(10) .
W5 O17 1.693(12) .
W5 O5 1.880(11) .
W5 O11 1.882(11) .
W5 O23 1.936(12) .
W5 O24 1.954(11) .
W5 O35 2.371(10) .
W6 O18 1.711(12) .
W6 O7 1.871(11) .
W6 O13 1.905(11) .
W6 O25 1.908(14) .
W6 O26 1.911(13) .
W6 O36 2.366(11) .
W7 O28 1.718(13) .
W7 O19 1.837(12) .
W7 O23 1.888(11) .
W7 O27 1.922(12) .
W7 O33 2.032(10) .
W7 O35 2.304(11) .
W8 O29 1.721(11) .
W8 O34 1.875(13) .
W8 O27 1.895(12) .
W8 O25 1.910(13) .
W8 O20 2.047(12) .
W8 O36 2.318(10) .
W9 O31 1.716(12) .
W9 O33 1.862(12) .
W9 O30 1.882(12) .
W9 O24 1.912(11) .
W9 O21 2.036(12) .
W9 O35 2.293(11) .
W10 O32 1.714(12) .
W10 O22 1.820(11) .
W10 O26 1.912(12) .
W10 O30 1.924(13) .
W10 O34 2.016(13) .
W10 O36 2.299(11) .
W11 O48 1.741(11) .
W11 O41 1.814(11) .
W11 O45 1.941(10) .
W11 O49 1.945(10) .
W11 O59 2.056(13) .
W11 O46 2.219(10) .
W12 O50 1.713(11) .
W12 O49 1.882(10) .
W12 O47 1.922(11) .
W12 O42 1.948(12) .
W12 O60 2.040(14) .
W12 O46 2.237(10) .
W13 O54 1.714(12) .
W13 O61 1.866(13) .
W13 O55 1.895(11) .
W13 O51 1.954(10) .
W13 O43 2.070(11) .
W13 O52 2.232(10) .
W14 O56 1.712(11) .
W14 O44 1.801(13) .
W14 O55 1.922(11) .
W14 O53 1.927(11) .
W14 O62 2.070(13) .
W14 O52 2.222(11) .
W15 O57 1.710(11) .
W15 O51 1.870(10) .
W15 O45 1.883(9) .
W15 O63 1.942(12) .
W15 O64 1.959(11) .
W15 O75 2.364(11) .
W16 O58 1.719(13) .
W16 O47 1.877(12) .
W16 O53 1.888(11) .
W16 O66 1.909(12) .
W16 O65 1.930(13) .
W16 O76 2.364(12) .
W17 O68 1.751(13) .
W17 O59 1.841(11) .
W17 O63 1.901(11) .
W17 O67 1.923(13) .
W17 O73 2.017(11) .
W17 O75 2.300(11) .
W18 O69 1.702(12) .
W18 O74 1.880(14) .
W18 O67 1.889(13) .
W18 O65 1.924(13) .
W18 O60 2.044(13) .
W18 O76 2.322(10) .
W19 O71 1.703(12) .
W19 O73 1.872(12) .
W19 O70 1.907(12) .
W19 O64 1.920(11) .
W19 O61 2.072(13) .
W19 O75 2.310(12) .
W20 O72 1.717(14) .
W20 O62 1.843(13) .
W20 O70 1.901(12) .
W20 O66 1.923(12) .
W20 O74 2.045(14) .
W20 O76 2.278(11) .
Pd1 O2 1.984(12) .
Pd1 O1 1.987(11) .
Pd1 O37 2.011(13) .
Pd1 O38 2.027(15) .
Pd1 Pd2 3.2430(17) .
Pd2 O4 1.984(12) .
Pd2 O39 1.991(13) .
Pd2 O3 2.002(10) .
Pd2 O40 2.002(14) .
Pd3 O41 1.955(11) .
Pd3 O42 2.006(11) .
Pd3 O78 2.007(13) .
Pd3 O77 2.011(13) .
Pd3 Pd4 3.2431(17) .
Pd4 O44 1.960(12) .
Pd4 O79 1.980(12) .
Pd4 O43 2.003(11) .
Pd4 O80 2.005(15) .
Si1 O6 1.587(11) .
Si1 O12 1.624(12) .
Si1 O36 1.628(11) .
Si1 O35 1.643(12) .
Si2 O46 1.578(11) .
Si2 O52 1.592(12) .
Si2 O76 1.639(12) .
Si2 O75 1.640(12) .
O37 C1 1.27(2) .
O38 C2 1.27(2) .
O39 C1 1.26(2) .
O40 C2 1.24(2) .
O77 C6 1.22(2) .
O78 C5 1.23(2) .
O79 C6 1.27(2) .
O80 C5 1.23(2) .
N001 C106 1.51(3) .
N001 C106 1.51(3) 2_556
N001 C101 1.55(3) .
N001 C101 1.55(3) 2_556
N002 C206 1.48(3) .
N002 C206 1.48(3) 2
N002 C201 1.52(3) 2
N002 C201 1.52(3) .
N003 C306 1.53(3) .
N003 C306 1.53(3) 2_556
N003 C301 1.54(2) .
N003 C301 1.54(2) 2_556
N004 C416 1.50(3) .
N004 C411 1.53(3) .
N004 C401 1.54(3) .
N004 C406 1.57(3) .
N005 C516 1.51(3) .
N005 C506 1.52(2) .
N005 C511 1.55(3) .
N005 C501 1.56(3) .
N006 C611 1.52(4) .
N006 C601 1.59(5) .
N006 C616 1.59(5) .
N006 C606 1.64(5) .
N007 C716 1.50(3) .
N007 C706 1.53(3) .
N007 C701 1.54(3) .
N007 C711 1.56(3) .
N008 C816 1.54(4) .
N008 C801 1.55(5) .
N008 C806 1.58(4) .
N008 C811 1.65(5) .
N009 C901 1.53(3) .
N009 C916 1.54(3) .
N009 C906 1.57(3) .
N009 C911 1.59(3) .
N010 C006 1.53(3) 2
N010 C006 1.53(3) .
N010 C001 1.54(2) 2
N010 C001 1.54(2) .
C1 C3 1.52(3) .
C2 C4 1.50(3) .
C5 C7 1.57(3) .
C6 C8 1.56(3) .
C001 C002 1.58(3) .
C002 C003 1.56(3) .
C003 C004 1.50(3) .
C004 C005 1.53(3) .
C006 C007 1.58(6) .
C006 C057 1.58(11) .
C007 C057 0.63(10) .
C007 C008 1.56(7) .
C008 C058 1.37(10) .
C008 C057 1.53(12) .
C008 C009 1.59(6) .
C009 C060 1.36(10) .
C009 C010 1.42(6) .
C009 C059 1.67(11) .
C009 C058 2.03(10) .
C010 C059 0.95(10) .
C010 C060 1.73(11) .
C057 C058 1.76(14) .
C058 C059 1.92(13) .
C059 C060 1.32(12) .
C101 C102 1.53(4) .
C102 C103 1.64(5) .
C103 C104 1.58(13) .
C103 C154 1.58(8) .
C104 C154 1.03(12) .
C104 C105 1.60(16) .
C105 C155 0.86(13) .
C105 C154 1.43(14) .
C154 C155 1.96(11) .
C106 C107 1.60(4) .
C107 C108 1.60(6) .
C107 C158 1.64(10) .
C108 C158 0.69(9) .
C108 C160 1.55(10) .
C108 C159 1.90(11) .
C108 C109 1.98(9) .
C109 C159 0.59(10) .
C109 C160 1.27(9) .
C109 C110 1.35(7) .
C109 C158 1.36(11) .
C110 C160 1.63(9) .
C110 C159 1.80(10) .
C158 C159 1.25(12) .
C158 C160 1.27(11) .
C159 C160 1.24(12) .
C201 C202 1.59(4) .
C202 C203 1.55(4) .
C203 C204 1.63(6) .
C204 C205 1.68(8) .
C206 C207 1.54(5) .
C206 C257 1.74(14) .
C207 C257 0.61(12) .
C207 C208 1.54(6) .
C207 C258 1.80(13) .
C208 C258 0.79(12) .
C208 C259 1.07(12) .
C208 C257 1.53(14) .
C208 C209 1.58(6) .
C208 C260 1.87(13) .
C209 C210 1.43(5) .
C209 C259 1.44(12) .
C209 C260 1.69(12) .
C210 C260 1.31(12) .
C210 C259 1.97(13) .
C257 C258 1.50(17) .
C258 C259 1.50(17) .
C259 C260 1.05(14) .
C301 C302 1.49(3) .
C302 C303 1.58(2) .
C303 C304 1.54(3) .
C303 C354 1.99(12) .
C304 C354 0.80(12) .
C304 C355 0.84(12) .
C304 C305 1.58(3) .
C305 C355 0.88(12) .
C305 C354 1.95(12) .
C354 C355 1.10(16) .
C306 C307 1.51(3) .
C307 C308 1.58(5) .
C308 C359 1.42(12) .
C308 C309 1.66(7) .
C309 C310 1.31(8) .
C309 C360 1.35(14) .
C309 C359 1.84(13) .
C310 C360 0.76(14) .
C310 C359 1.79(13) .
C359 C360 1.99(18) .
C401 C402 1.49(4) .
C402 C403 1.56(4) .
C403 C404 1.66(5) .
C404 C455 1.52(11) .
C404 C405 1.70(12) .
C405 C405 1.9(2) 2_556
C406 C407 1.52(3) .
C407 C408 1.64(4) .
C408 C409 1.49(5) .
C409 C410 1.42(12) .
C409 C460 1.71(6) .
C410 C460 0.86(13) .
C411 C412 1.51(3) .
C412 C413 1.56(4) .
C413 C414 1.56(4) .
C414 C415 1.67(4) .
C416 C467 1.64(9) .
C416 C417 1.81(7) .
C417 C467 0.67(9) .
C417 C468 1.62(10) .
C417 C418 1.97(10) .
C418 C419 0.86(8) .
C418 C468 1.09(8) .
C418 C469 1.46(10) .
C418 C467 1.55(10) .
C419 C469 1.35(9) .
C419 C468 1.74(10) .
C419 C420 1.88(8) .
C419 C467 2.00(10) .
C420 C470 0.97(8) .
C420 C469 1.50(9) .
C467 C468 1.59(11) .
C468 C469 1.47(10) .
C469 C470 1.51(10) .
C501 C502 1.55(5) .
C502 C503 1.60(5) .
C503 C504 1.57(11) .
C503 C554 1.79(14) .
C504 C505 1.52(14) .
C504 C554 1.55(15) .
C504 C555 1.99(18) .
C505 C555 1.23(14) .
C505 C554 2.01(17) .
C554 C555 1.52(16) .
C506 C507 1.57(3) .
C507 C508 1.54(3) .
C508 C509 1.53(4) .
C509 C510 1.61(5) .
C511 C512 1.56(3) .
C512 C513 1.55(4) .
C513 C564 1.15(9) .
C513 C514 1.65(4) .
C514 C564 0.71(9) .
C514 C565 1.68(9) .
C514 C515 1.69(4) .
C515 C565 0.90(8) .
C515 C564 1.58(9) .
C564 C565 1.90(13) .
C516 C517 1.59(3) .
C517 C518 1.38(7) .
C517 C568 1.81(8) .
C518 C568 0.95(8) .
C518 C569 1.42(9) .
C518 C570 1.54(10) .
C518 C519 1.58(9) .
C519 C569 0.97(8) .
C519 C520 1.83(9) .
C519 C570 1.91(10) .
C520 C570 1.27(8) .
C520 C569 1.48(9) .
C568 C570 1.14(9) .
C568 C569 1.66(10) .
C569 C570 1.14(9) .
C601 C602 1.49(5) .
C602 C603 1.56(6) .
C603 C604 1.75(10) .
C603 C654 1.8(3) .
C604 C654 1.1(3) .
C604 C605 1.29(12) .
C654 C655 1.3(3) .
C606 C607 1.59(6) .
C607 C608 1.71(8) .
C608 C609 1.88(9) .
C609 C660 1.54(8) .
C609 C610 1.84(19) .
C611 C612 1.45(5) .
C612 C613 1.54(5) .
C613 C614 1.65(6) .
C614 C615 1.82(10) .
C616 C617 1.60(6) .
C617 C618 1.72(7) .
C618 C619 1.60(10) .
C619 C620 1.82(10) .
C701 C702 1.56(3) .
C702 C703 1.57(4) .
C703 C754 1.25(9) .
C703 C704 1.62(5) .
C704 C754 0.66(9) .
C704 C705 1.61(5) .
C704 C755 1.97(10) .
C705 C755 0.68(9) .
C705 C754 1.40(9) .
C754 C755 1.61(12) .
C706 C707 1.59(4) .
C707 C758 1.42(10) .
C707 C708 1.60(11) .
C708 C709 1.00(10) .
C708 C759 1.53(12) .
C709 C758 1.44(10) .
C709 C710 1.57(9) .
C709 C759 1.85(10) .
C710 C760 1.26(8) .
C710 C759 1.81(9) .
C758 C759 1.41(11) .
C759 C760 1.41(8) .
C711 C712 1.51(6) .
C711 C762 1.59(7) .
C712 C762 0.73(8) .
C712 C713 1.51(8) .
C712 C763 1.88(9) .
C713 C763 1.04(7) .
C713 C714 1.42(7) .
C713 C764 1.75(9) .
C713 C762 1.78(9) .
C714 C764 1.03(8) .
C714 C715 1.55(7) .
C714 C763 1.86(9) .
C714 C765 1.94(9) .
C715 C764 1.79(9) .
C762 C763 1.72(9) .
C763 C765 1.36(8) .
C763 C764 1.59(9) .
C764 C765 1.06(8) .
C716 C717 1.59(3) .
C717 C718 1.59(4) .
C718 C719 1.49(4) .
C719 C720 1.57(4) .
C801 C802 1.59(5) .
C802 C803 1.56(7) .
C803 C804 1.93(10) .
C804 C805 1.48(16) .
C804 C855 1.63(13) .
C804 C895 1.70(13) .
C855 C895 1.04(13) .
C806 C807 1.52(5) .
C807 C808 1.54(5) .
C808 C809 1.52(7) .
C809 C810 1.7(3) .
C809 C860 1.82(11) .
C811 C812 1.70(6) .
C812 C813 1.69(7) .
C813 C814 1.79(9) .
C814 C815 1.66(10) .
C816 C817 1.44(5) .
C817 C818 1.55(5) .
C818 C819 1.58(9) .
C819 C820 1.70(11) .
C901 C902 1.59(4) .
C902 C903 1.65(4) .
C903 C904 1.51(5) .
C904 C905 1.61(6) .
C904 C955 1.73(14) .
C905 C955 0.77(15) .
C906 C907 1.50(3) .
C907 C908 1.57(4) .
C908 C909 1.60(4) .
C909 C910 1.66(4) .
C911 C912 1.55(4) .
C912 C913 1.59(7) .
C912 C963 1.87(13) .
C913 C963 1.14(14) .
C913 C914 1.23(9) .
C913 C964 1.41(13) .
C914 C963 0.76(13) .
C914 C964 1.28(12) .
C914 C915 2.03(9) .
C915 C965 1.07(12) .
C915 C964 1.33(12) .
C963 C964 1.82(19) .
C964 C965 1.56(16) .
C916 C917 1.50(3) .
C917 C918 1.52(4) .
C918 C919 1.69(6) .
C919 C920 1.62(14) .

loop_
_platon_squeeze_void_nr
_platon_squeeze_void_average_x
_platon_squeeze_void_average_y
_platon_squeeze_void_average_z
_platon_squeeze_void_volume
_platon_squeeze_void_count_electrons
_platon_squeeze_void_content
1 0.250 0.001 0.000 9 -1 ' '
2 0.750 -0.001 0.000 10 -1 ' '
3 0.253 0.122 0.000 1076 94 ' '
4 0.250 0.211 0.000 7 0 ' '
5 0.246 0.878 0.000 1076 85 ' '
6 0.750 0.789 0.000 7 1 ' '
7 0.611 0.444 0.089 18 1 ' '
8 0.111 0.556 0.089 18 1 ' '
9 0.505 0.386 0.375 503 55 ' '
10 1.005 0.614 0.376 503 55 ' '
11 0.112 0.059 0.411 18 -2 ' '
12 0.833 0.066 0.399 8 1 ' '
13 0.333 0.934 0.399 8 1 ' '
14 0.612 0.941 0.411 18 0 ' '
15 0.750 0.478 0.500 18 -1 ' '
16 0.250 0.522 0.500 18 -2 ' '
17 0.250 0.420 0.500 17 -1 ' '
18 0.750 0.580 0.500 17 -4 ' '
19 -0.005 0.386 0.624 503 54 ' '
20 0.495 0.614 0.624 503 53 ' '
21 0.388 0.059 0.589 18 -1 ' '
22 0.888 0.941 0.589 18 1 ' '
23 0.667 0.066 0.601 8 2 ' '
24 0.167 0.934 0.601 8 1 ' '
25 0.889 0.444 0.911 18 0 ' '
26 0.389 0.556 0.911 18 -1 ' '
